data_1574521
loop_
_publ_author_name
'Tan, Dong'
'Ding, Tengfei'
'Shen, Kaidong'
'Xu, Chang'
'Jin, Shan'
'Hu, Daqiao'
'Sun, Song'
'Zhu, Manzhou'

_publ_section_title
;
 Icosahedron kernel defect in Pt1Agx series of bimetallic nanoclusters
 enhances photocatalytic hydrogen evolution
;
_journal_issue 21
_journal_name_full 'Chemical Science'
_journal_page_first 9326
_journal_page_last 9336
_journal_paper_doi 10.1039/D5SC01735A
_journal_volume 16
_journal_year 2025
_chemical_formula_moiety '2(C177 H152 Ag11 F20 O21 P7 Pt S5), 4(C H2 Cl2)'
_chemical_formula_sum 'C358 H312 Ag22 Cl8 F40 O42 P14 Pt2 S10'
_chemical_formula_weight 9847.16
_chemical_name_systematic Pt1Ag11(C6HF4S)5(C21H21O3P)7
_space_group_crystal_system triclinic
_space_group_IT_number 2
_space_group_name_Hall '-P 1'
_space_group_name_H-M_alt 'P -1'
_atom_sites_solution_hydrogens geom
_atom_sites_solution_primary iterative
_audit_creation_date 2024-04-28
_audit_creation_method
;
Olex2 1.2
(compiled 2018.05.29 svn.r3508 for OlexSys, GUI svn.r5506)
;
_audit_update_record
;
2024-08-30 deposited with the CCDC.	2025-04-22 downloaded from the CCDC.
;
_cell_angle_alpha 79.311(12)
_cell_angle_beta 78.555(12)
_cell_angle_gamma 63.042(11)
_cell_formula_units_Z 2
_cell_length_a 19.063(3)
_cell_length_b 19.742(3)
_cell_length_c 27.214(4)
_cell_measurement_temperature 293(2)
_cell_volume 8894(3)
_computing_molecular_graphics 'Olex2 (Dolomanov et al., 2009)'
_computing_publication_material 'Olex2 (Dolomanov et al., 2009)'
_computing_structure_refinement 'ShelXL (Sheldrick, 2015)'
_computing_structure_solution 'olex2.solve (Bourhis et al., 2015)'
_diffrn_ambient_temperature 293(2)
_diffrn_measured_fraction_theta_full 0.964
_diffrn_measured_fraction_theta_max 0.936
_diffrn_radiation_type CuK\a
_diffrn_radiation_wavelength 1.54186
_diffrn_reflns_av_R_equivalents 0.0571
_diffrn_reflns_av_unetI/netI 0.0651
_diffrn_reflns_Laue_measured_fraction_full 0.964
_diffrn_reflns_Laue_measured_fraction_max 0.936
_diffrn_reflns_limit_h_max 22
_diffrn_reflns_limit_h_min -11
_diffrn_reflns_limit_k_max 23
_diffrn_reflns_limit_k_min -18
_diffrn_reflns_limit_l_max 31
_diffrn_reflns_limit_l_min -32
_diffrn_reflns_number 69196
_diffrn_reflns_point_group_measured_fraction_full 0.964
_diffrn_reflns_point_group_measured_fraction_max 0.936
_diffrn_reflns_theta_full 67.686
_diffrn_reflns_theta_max 70.018
_diffrn_reflns_theta_min 4.741
_exptl_absorpt_coefficient_mu 13.337
_exptl_crystal_colour red
_exptl_crystal_density_diffrn 1.839
_exptl_crystal_F_000 4852
_refine_diff_density_max 1.732
_refine_diff_density_min -3.070
_refine_diff_density_rms 0.191
_refine_ls_extinction_method none
_refine_ls_goodness_of_fit_ref 1.033
_refine_ls_hydrogen_treatment constr
_refine_ls_matrix_type full
_refine_ls_number_parameters 2194
_refine_ls_number_reflns 31583
_refine_ls_number_restraints 2519
_refine_ls_restrained_S_all 1.065
_refine_ls_R_factor_all 0.0919
_refine_ls_R_factor_gt 0.0695
_refine_ls_shift/su_max 0.009
_refine_ls_shift/su_mean 0.000
_refine_ls_structure_factor_coef Fsqd
_refine_ls_weighting_details 'w=1/[\s^2^(Fo^2^)+(0.1391P)^2^] where P=(Fo^2^+2Fc^2^)/3'
_refine_ls_weighting_scheme calc
_refine_ls_wR_factor_gt 0.1888
_refine_ls_wR_factor_ref 0.2059
_reflns_Friedel_coverage 0.000
_reflns_number_gt 22807
_reflns_number_total 31583
_reflns_threshold_expression 'I > 2\s(I)'
_cod_data_source_file d5sc01735a2.cif
_cod_data_source_block ap-0428_sq
_cod_depositor_comments 'Adding full bibliography for 1574521.cif.'
_cod_original_cell_volume 8894(2)
_cod_database_code 1574521
_shelx_shelxl_version_number 2018/3
_shelx_space_group_comment
;
The symmetry employed for this shelxl refinement is uniquely defined
by the following loop, which should always be used as a source of
symmetry information in preference to the above space-group names.
They are only intended as comments.
;
_olex2_refinement_description
;
1. Fixed Uiso
 At 1.2 times of:
  All C(H) groups, All C(H,H) groups
 At 1.5 times of:
  All C(H,H,H) groups
2. Restrained distances
 C11-O0AA
 1.382 with sigma of 0.01
 C31-O0AA
 1.32 with sigma of 0.01
 C11-C31
 2.34 with sigma of 0.01
 O04P-C04N
 1.44 with sigma of 0.01
 O02G-C3
 1.44 with sigma of 0.01
 C06H-O06D
 2.32 with sigma of 0.01
 O06D-C05U
 2.42 with sigma of 0.01
 H7A-H05X
 2.1 with sigma of 0.01
 H05Q-H05Z
 2.1 with sigma of 0.01
 C60-C05A
 2.42 with sigma of 0.01
 H06H-H05L
 2.1 with sigma of 0.01
 H31B_$1-H05X_$2
 2.1 with sigma of 0.01
3. Restrained planarity
 C04U, C067, C069, C11, C52, C59, O0AA, C31
 with sigma of 0.1
4. Uiso/Uaniso restraints and constraints
P00N \\sim C04U \\sim C067 \\sim C59 \\sim C52 \\sim C069 \\sim C11 \\sim O0AA
\\sim C31: within 3.8A with sigma of 0.01 and sigma for terminal atoms of 0.02
C04U \\sim C069 \\sim C067 \\sim C52 \\sim C59 \\sim C11 \\sim O0AA \\sim C31:
within 3.8A with sigma of 0.01 and sigma for terminal atoms of 0.02
C02J \\sim C03I \\sim C05M \\sim F011 \\sim C05P \\sim C04R \\sim C02R \\sim
F00V \\sim F01A \\sim F038: within 3.8A with sigma of 0.01 and sigma for
terminal atoms of 0.02
C04U \\sim O019 \\sim C067 \\sim C59 \\sim C11 \\sim C52 \\sim C069 \\sim O0AA
\\sim C31: within 3.8A with sigma of 0.01 and sigma for terminal atoms of 0.02
C032 \\sim C05B \\sim C05U \\sim C60 \\sim C06H \\sim C05C \\sim O06D \\sim
C05A: within 3.8A with sigma of 0.01 and sigma for terminal atoms of 0.02
P00N \\sim C04U \\sim C067 \\sim C59 \\sim C11 \\sim C52 \\sim C069 \\sim O0AA
\\sim C31: within 3.8A with sigma of 0.01 and sigma for terminal atoms of 0.02
C032 \\sim P00N \\sim C04S \\sim C06A \\sim C06J \\sim C06E \\sim C05D \\sim
C02L \\sim O04P \\sim C04N \\sim C05B \\sim C05U \\sim C60 \\sim C06H \\sim
O06D \\sim C05A \\sim C04U \\sim C05C \\sim C067 \\sim C069 \\sim C59 \\sim C52
\\sim C11 \\sim O0AA \\sim C31: within 3.8A with sigma of 0.01 and sigma for
terminal atoms of 0.02
C3 \\sim O02G \\sim C04A \\sim C02X \\sim C040 \\sim C036 \\sim C034 \\sim P00I
\\sim C02Z: within 3.8A with sigma of 0.01 and sigma for terminal atoms of 0.02
F013 \\sim C04O \\sim S00G \\sim C043 \\sim C03J \\sim C02M \\sim C03K \\sim
C05J \\sim F02N \\sim F018: within 3.8A with sigma of 0.005 and sigma for
terminal atoms of 0.01
P00N \\sim C032 \\sim C05B \\sim C05U \\sim C60 \\sim C05A \\sim C06H \\sim
C05C \\sim O06D \\sim C04S \\sim C02L \\sim C05D \\sim C06A \\sim C06J \\sim
C06E \\sim O04P \\sim C04N \\sim C067 \\sim C04U \\sim C069 \\sim C52 \\sim C11
\\sim C59 \\sim C31 \\sim O0AA: within 3.8A with sigma of 0.005 and sigma for
terminal atoms of 0.01
Uanis(O017) \\sim Ueq, Uanis(O019) \\sim Ueq, Uanis(O01B) \\sim Ueq,
Uanis(O01C) \\sim Ueq, Uanis(O01E) \\sim Ueq, Uanis(O01I) \\sim Ueq,
Uanis(O01N) \\sim Ueq, Uanis(O01S) \\sim Ueq, Uanis(O01Z) \\sim Ueq,
Uanis(O029) \\sim Ueq, Uanis(O02G) \\sim Ueq, Uanis(O02Q) \\sim Ueq,
Uanis(O02Y) \\sim Ueq, Uanis(O04I) \\sim Ueq, Uanis(O04J) \\sim Ueq,
Uanis(O04P) \\sim Ueq, Uanis(O04V) \\sim Ueq, Uanis(O058) \\sim Ueq,
Uanis(O06D) \\sim Ueq, Uanis(O0AA) \\sim Ueq, Uanis(O2) \\sim Ueq: with sigma
of 0.01 and sigma for terminal atoms of 0.02
Uanis(F00Q) \\sim Ueq, Uanis(F00R) \\sim Ueq, Uanis(F00S) \\sim Ueq,
Uanis(F00V) \\sim Ueq, Uanis(F00W) \\sim Ueq, Uanis(F00X) \\sim Ueq,
Uanis(F00Y) \\sim Ueq, Uanis(F00Z) \\sim Ueq, Uanis(F010) \\sim Ueq,
Uanis(F011) \\sim Ueq, Uanis(F013) \\sim Ueq, Uanis(F015) \\sim Ueq,
Uanis(F018) \\sim Ueq, Uanis(F01A) \\sim Ueq, Uanis(F01D) \\sim Ueq,
Uanis(F01H) \\sim Ueq, Uanis(F01J) \\sim Ueq, Uanis(F01O) \\sim Ueq,
Uanis(F02N) \\sim Ueq, Uanis(F038) \\sim Ueq: with sigma of 0.01 and sigma for
terminal atoms of 0.02
Uanis(C014) \\sim Ueq, Uanis(C016) \\sim Ueq, Uanis(C01F) \\sim Ueq,
Uanis(C01G) \\sim Ueq, Uanis(C01K) \\sim Ueq, Uanis(C01L) \\sim Ueq,
Uanis(C01M) \\sim Ueq, Uanis(C01P) \\sim Ueq, Uanis(C01Q) \\sim Ueq,
Uanis(C01R) \\sim Ueq, Uanis(C01T) \\sim Ueq, Uanis(C01U) \\sim Ueq,
Uanis(C01V) \\sim Ueq, Uanis(C01W) \\sim Ueq, Uanis(C01X) \\sim Ueq,
Uanis(C01Y) \\sim Ueq, Uanis(C020) \\sim Ueq, Uanis(C021) \\sim Ueq,
Uanis(C022) \\sim Ueq, Uanis(C023) \\sim Ueq, Uanis(C024) \\sim Ueq,
Uanis(C025) \\sim Ueq, Uanis(C026) \\sim Ueq, Uanis(C027) \\sim Ueq,
Uanis(C028) \\sim Ueq, Uanis(C02A) \\sim Ueq, Uanis(C02B) \\sim Ueq,
Uanis(C02C) \\sim Ueq, Uanis(C02D) \\sim Ueq, Uanis(C02E) \\sim Ueq,
Uanis(C02F) \\sim Ueq, Uanis(C02H) \\sim Ueq, Uanis(C02I) \\sim Ueq,
Uanis(C02J) \\sim Ueq, Uanis(C02K) \\sim Ueq, Uanis(C02L) \\sim Ueq,
Uanis(C02M) \\sim Ueq, Uanis(C02O) \\sim Ueq, Uanis(C02P) \\sim Ueq,
Uanis(C02R) \\sim Ueq, Uanis(C02S) \\sim Ueq, Uanis(C02T) \\sim Ueq,
Uanis(C02U) \\sim Ueq, Uanis(C02V) \\sim Ueq, Uanis(C02W) \\sim Ueq,
Uanis(C046) \\sim Ueq, Uanis(C04E) \\sim Ueq, Uanis(C17) \\sim Ueq, Uanis(C2AA)
\\sim Ueq, Uanis(C05Y) \\sim Ueq, Uanis(C02X) \\sim Ueq, Uanis(C02Z) \\sim Ueq,
Uanis(C030) \\sim Ueq, Uanis(C031) \\sim Ueq, Uanis(C032) \\sim Ueq,
Uanis(C033) \\sim Ueq, Uanis(C034) \\sim Ueq, Uanis(C035) \\sim Ueq,
Uanis(C036) \\sim Ueq, Uanis(C037) \\sim Ueq, Uanis(C039) \\sim Ueq,
Uanis(C03A) \\sim Ueq, Uanis(C03B) \\sim Ueq, Uanis(C03C) \\sim Ueq,
Uanis(C03D) \\sim Ueq, Uanis(C03E) \\sim Ueq, Uanis(C03F) \\sim Ueq,
Uanis(C03G) \\sim Ueq, Uanis(C03H) \\sim Ueq, Uanis(C03I) \\sim Ueq,
Uanis(C03J) \\sim Ueq, Uanis(C03K) \\sim Ueq, Uanis(C03L) \\sim Ueq,
Uanis(C03M) \\sim Ueq, Uanis(C03N) \\sim Ueq, Uanis(C03O) \\sim Ueq,
Uanis(C03P) \\sim Ueq, Uanis(C03Q) \\sim Ueq, Uanis(C03R) \\sim Ueq,
Uanis(C03S) \\sim Ueq, Uanis(C03T) \\sim Ueq, Uanis(C03U) \\sim Ueq,
Uanis(C03V) \\sim Ueq, Uanis(C03W) \\sim Ueq, Uanis(C03X) \\sim Ueq,
Uanis(C03Y) \\sim Ueq, Uanis(C03Z) \\sim Ueq, Uanis(C040) \\sim Ueq,
Uanis(C041) \\sim Ueq, Uanis(C042) \\sim Ueq, Uanis(C043) \\sim Ueq,
Uanis(C044) \\sim Ueq, Uanis(C045) \\sim Ueq, Uanis(C047) \\sim Ueq,
Uanis(C048) \\sim Ueq, Uanis(C049) \\sim Ueq, Uanis(C04A) \\sim Ueq,
Uanis(C04B) \\sim Ueq, Uanis(C04C) \\sim Ueq, Uanis(C04D) \\sim Ueq,
Uanis(C04F) \\sim Ueq, Uanis(C04H) \\sim Ueq, Uanis(C04K) \\sim Ueq,
Uanis(C04L) \\sim Ueq, Uanis(C04N) \\sim Ueq, Uanis(C04O) \\sim Ueq,
Uanis(C04Q) \\sim Ueq, Uanis(C04R) \\sim Ueq, Uanis(C04S) \\sim Ueq,
Uanis(C04T) \\sim Ueq, Uanis(C04U) \\sim Ueq, Uanis(C04W) \\sim Ueq,
Uanis(C04X) \\sim Ueq, Uanis(C05N) \\sim Ueq, Uanis(C15) \\sim Ueq, Uanis(C064)
\\sim Ueq, Uanis(C065) \\sim Ueq, Uanis(C04M) \\sim Ueq, Uanis(C04Y) \\sim Ueq,
Uanis(C04Z) \\sim Ueq, Uanis(C050) \\sim Ueq, Uanis(C051) \\sim Ueq,
Uanis(C052) \\sim Ueq, Uanis(C053) \\sim Ueq, Uanis(C054) \\sim Ueq,
Uanis(C055) \\sim Ueq, Uanis(C057) \\sim Ueq, Uanis(C059) \\sim Ueq,
Uanis(C05A) \\sim Ueq, Uanis(C05B) \\sim Ueq, Uanis(C05C) \\sim Ueq,
Uanis(C05D) \\sim Ueq, Uanis(C05E) \\sim Ueq, Uanis(C05F) \\sim Ueq,
Uanis(C05G) \\sim Ueq, Uanis(C05H) \\sim Ueq, Uanis(C05I) \\sim Ueq,
Uanis(C05J) \\sim Ueq, Uanis(C05K) \\sim Ueq, Uanis(C05L) \\sim Ueq,
Uanis(C05M) \\sim Ueq, Uanis(C05O) \\sim Ueq, Uanis(C05P) \\sim Ueq,
Uanis(C05Q) \\sim Ueq, Uanis(C05R) \\sim Ueq, Uanis(C05S) \\sim Ueq,
Uanis(C05T) \\sim Ueq, Uanis(C05U) \\sim Ueq, Uanis(C05V) \\sim Ueq,
Uanis(C05W) \\sim Ueq, Uanis(C05X) \\sim Ueq, Uanis(C05Z) \\sim Ueq,
Uanis(C060) \\sim Ueq, Uanis(C061) \\sim Ueq, Uanis(C062) \\sim Ueq,
Uanis(C063) \\sim Ueq, Uanis(C066) \\sim Ueq, Uanis(C067) \\sim Ueq,
Uanis(C068) \\sim Ueq, Uanis(C069) \\sim Ueq, Uanis(C06A) \\sim Ueq,
Uanis(C06B) \\sim Ueq, Uanis(C06C) \\sim Ueq, Uanis(C06E) \\sim Ueq,
Uanis(C06F) \\sim Ueq, Uanis(C06G) \\sim Ueq, Uanis(C06H) \\sim Ueq,
Uanis(C06I) \\sim Ueq, Uanis(C06J) \\sim Ueq, Uanis(C60) \\sim Ueq, Uanis(C11)
\\sim Ueq, Uanis(C7) \\sim Ueq, Uanis(C10) \\sim Ueq, Uanis(C3) \\sim Ueq,
Uanis(C52) \\sim Ueq, Uanis(C59) \\sim Ueq, Uanis(O0AA) \\sim Ueq, Uanis(C1AA)
\\sim Ueq, Uanis(C14) \\sim Ueq: with sigma of 0.01 and sigma for terminal
atoms of 0.02
5.a Secondary CH2 refined with riding coordinates:
 C04F(H04G,H04H), C10(H10A,H10B)
5.b Me refined with riding coordinates and stretchable bonds:
 C05A(H05J,H05K,H05L)
5.c Aromatic/amide H refined with riding coordinates:
 C014(H014), C01F(H01F), C01K(H01K), C01L(H01L), C01R(H01R), C01T(H01T),
 C01V(H01V), C01W(H01W), C022(H022), C024(H024), C026(H026), C027(H027),
 C028(H028), C02A(H02A), C02C(H02C), C02D(H02D), C02E(H02E), C02H(H02H),
 C02I(H02I), C02K(H02K), C02L(H02L), C02O(H02O), C02P(H02P), C046(H046),
 C04E(H04E), C2AA(H2AA), C05Y(H05Y), C02X(H02X), C02Z(H02Z), C030(H030),
 C035(H035), C036(H036), C03A(H03A), C03B(H03B), C03D(H03D), C03E(H03E),
 C03H(H03H), C03K(H03K), C03L(H03L), C03N(H03N), C03Q(H03Q), C03T(H03T),
 C03V(H03V), C03W(H03W), C03X(H03X), C03Y(H03Y), C040(H040), C041(H041),
 C049(H049), C04C(H04C), C04D(H04D), C04L(H04L), C04W(H04W), C04X(H04X),
 C05N(H05N), C064(H064), C065(H065), C04Z(H04Z), C050(H050), C052(H052),
 C05D(H05M), C05E(H05O), C05H(H05V), C05I(H05W), C05K(H05X), C05L(H05Z),
 C06F(H06F), C047(H047), C045(H045), C05P(H0AA), C05Q(H1AA), C05R(H3AA),
 C05T(H5AA), C05U(H6AA), C05B(H7AA), C05C(H8AA), C06H(H06H), C05X(H9AA),
 C05Z(H0BA), C062(H062), C063(H063), C066(H066), C069(H069), C067(H067),
 C59(H59), C52(H52), C06A(H06I), C06C(H06M), C06J(H06T)
5.d Fitted hexagon refined as free rotating group:
 C02W(C046,C04E,C17,C2AA,C05Y), C04X(C05N,C15,C064,C065,C04M), C05L(C04Y,C06F,
 C047,C02U,C045), C05U(C05B,C032,C05C,C06H,C60), C069(C04U,C067,C59,C11,C52)
5.e Idealised Me refined as rotating group:
 C03F(H03C,H03F,H03G), C03S(H03I,H03J,H03M), C04N(H04A,H04B,H04F), C055(H05A,
 H05B,H05C), C057(H05D,H05E,H05F), C059(H05G,H05H,H05I), C05F(H05P,H05Q,H05R),
 C05G(H05S,H05T,H05U), C05O(H05,H,HA), C05S(H4AA,HB,HC), C060(H06A,H06B,H06C),
 C061(H06D,H06E,H06G), C06B(H06J,H06K,H06L), C06G(H06N,H06O,H06P), C06I(H06Q,
 H06R,H06S), C7(H7A,H7B,H7C), C3(H3A,H3B,H3C), C31(H31A,H31B,H31C), C1AA(H1AB,
 H1AC,H1AD), C14(H14A,H14B,H14C)
;
_platon_squeeze_void_probe_radius 1.20
_olex2_submission_special_instructions 'No special instructions were received'

loop_
_space_group_symop_operation_xyz
'x, y, z'
'-x, -y, -z'

loop_
_atom_site_label
_atom_site_type_symbol
_atom_site_fract_x
_atom_site_fract_y
_atom_site_fract_z
_atom_site_U_iso_or_equiv
_atom_site_adp_type
_atom_site_occupancy
_atom_site_site_symmetry_order
_atom_site_calc_flag
_atom_site_refinement_flags_posn
_atom_site_refinement_flags_adp
_atom_site_refinement_flags_occupancy
_atom_site_disorder_assembly
_atom_site_disorder_group
Pt01 Pt 0.27908(2) 0.33755(2) 0.78319(2) 0.03290(10) Uani 1 1 d . . . . .
Ag02 Ag 0.25580(4) 0.48713(3) 0.76555(2) 0.03663(15) Uani 1 1 d . . . . .
Ag03 Ag 0.19382(4) 0.42485(3) 0.70552(2) 0.03966(15) Uani 1 1 d . . . . .
Ag04 Ag 0.13073(4) 0.44806(3) 0.80874(3) 0.03921(15) Uani 1 1 d . . . . .
Ag05 Ag 0.36022(4) 0.37972(4) 0.69703(2) 0.04009(16) Uani 1 1 d . . . . .
Ag06 Ag 0.40193(4) 0.36324(4) 0.79458(3) 0.04114(16) Uani 1 1 d . . . . .
Ag07 Ag 0.30305(4) 0.26709(3) 0.69764(2) 0.04080(16) Uani 1 1 d . . . . .
Ag08 Ag 0.43010(4) 0.23034(4) 0.75185(3) 0.04414(17) Uani 1 1 d . . . . .
Ag09 Ag 0.15650(4) 0.31105(4) 0.77026(3) 0.04429(17) Uani 1 1 d . . . . .
Ag0A Ag 0.30440(4) 0.18730(3) 0.79334(3) 0.04401(17) Uani 1 1 d . . . . .
Ag0B Ag 0.44945(4) 0.07804(4) 0.71692(3) 0.04945(18) Uani 1 1 d . . . . .
Ag0C Ag 0.10536(4) 0.61442(4) 0.84532(3) 0.05030(18) Uani 1 1 d . . . . .
S00D S 0.02304(13) 0.53698(13) 0.86368(9) 0.0439(5) Uani 1 1 d . . . . .
P00E P 0.27362(13) 0.31080(13) 0.86800(9) 0.0396(5) Uani 1 1 d . . . . .
S00F S 0.39343(14) 0.17327(13) 0.63878(9) 0.0454(5) Uani 1 1 d . . . . .
S00G S 0.18546(16) 0.62640(14) 0.75968(10) 0.0524(6) Uani 1 1 d . U . . .
S00H S 0.54537(14) 0.10429(14) 0.75979(10) 0.0530(6) Uani 1 1 d . . . . .
P00I P 0.52513(16) -0.05450(14) 0.69244(10) 0.0488(6) Uani 1 1 d . U . . .
S00J S 0.33167(15) 0.05786(13) 0.77950(10) 0.0507(6) Uani 1 1 d . . . . .
P00K P 0.12053(17) 0.49580(16) 0.63468(11) 0.0564(7) Uani 1 1 d . . . . .
P00L P 0.50675(16) 0.38585(16) 0.81491(12) 0.0557(7) Uani 1 1 d . . . . .
P00M P 0.4249(2) 0.42227(16) 0.62001(11) 0.0614(8) Uani 1 1 d . . . . .
P00N P 0.0491(2) 0.74086(18) 0.87778(14) 0.0719(8) Uani 1 1 d . U . . .
P00O P 0.04352(17) 0.28472(18) 0.77048(17) 0.0737(10) Uani 1 1 d . . . . .
F00Q F 0.2343(4) 0.1645(4) 0.6737(3) 0.0636(16) Uani 1 1 d . U . . .
F00R F 0.5473(4) 0.1971(4) 0.6557(3) 0.0675(17) Uani 1 1 d . U . . .
F00S F 0.3016(4) 0.5794(4) 0.8356(3) 0.0670(17) Uani 1 1 d . U . . .
Cl00 Cl -0.2362(4) 0.4383(4) 0.6748(3) 0.171(3) Uani 1 1 d . . . . .
Cl1 Cl -0.1367(4) 0.4266(5) 0.5781(2) 0.195(4) Uani 1 1 d . . . . .
F00V F 0.0321(4) 0.6107(4) 0.7542(2) 0.0647(15) Uani 1 1 d . U . . .
F00W F 0.4563(5) 0.0966(4) 0.5462(3) 0.075(2) Uani 1 1 d . U . . .
F00X F 0.4225(4) 0.0567(4) 0.8612(3) 0.077(2) Uani 1 1 d . U . . .
F00Y F 0.1693(5) 0.1078(5) 0.6253(4) 0.104(3) Uani 1 1 d . U . . .
F00Z F 0.3445(6) -0.1801(4) 0.8928(3) 0.097(3) Uani 1 1 d . U . . .
F010 F 0.3095(5) -0.0839(4) 0.8102(3) 0.077(2) Uani 1 1 d . U . . .
F011 F -0.1477(4) 0.6149(6) 0.9004(3) 0.094(2) Uani 1 1 d . U . . .
F013 F 0.1869(5) 0.7686(4) 0.7050(3) 0.0846(17) Uani 1 1 d . U . . .
C014 C 0.2383(6) 0.4529(5) 0.8960(4) 0.045(2) Uani 1 1 d . U . . .
H014 H 0.274701 0.454313 0.867963 0.054 Uiso 1 1 calc R . . . .
F015 F 0.7095(4) -0.0147(5) 0.7602(3) 0.092(3) Uani 1 1 d . U . . .
C016 C 0.2201(5) 0.3916(5) 0.9066(3) 0.042(2) Uani 1 1 d . U . . .
O017 O 0.8401(5) -0.1061(5) 0.5761(3) 0.072(2) Uani 1 1 d . U . . .
F018 F 0.3806(5) 0.6531(5) 0.8507(3) 0.0849(17) Uani 1 1 d . U . . .
O019 O 0.1183(5) 0.5752(5) 0.9936(3) 0.0716(19) Uani 1 1 d . U . . .
F01A F -0.0805(6) 0.7290(5) 0.7112(3) 0.099(2) Uani 1 1 d . U . . .
O01B O 0.3476(5) -0.1008(4) 0.5551(3) 0.067(2) Uani 1 1 d . U . . .
O01C O 0.5793(5) 0.1504(6) 0.9570(4) 0.085(3) Uani 1 1 d . U . . .
F01D F 0.6710(6) 0.1737(5) 0.5843(3) 0.093(3) Uani 1 1 d . U . . .
O01E O 0.3751(6) 0.3328(6) 0.4361(4) 0.089(3) Uani 1 1 d . U . . .
C01F C 0.2692(7) 0.1754(6) 0.9227(4) 0.060(3) Uani 1 1 d . U . . .
H01F H 0.322605 0.159260 0.924997 0.072 Uiso 1 1 calc R . . . .
C01G C 0.5089(6) 0.4735(6) 0.7805(5) 0.053(2) Uani 1 1 d . U . . .
F01H F 0.3886(7) 0.0423(5) 0.4981(3) 0.110(3) Uani 1 1 d . U . . .
O01I O 0.1044(6) 0.8014(5) 0.5454(3) 0.082(3) Uani 1 1 d . U . . .
F01J F 0.8332(4) -0.0364(6) 0.6887(4) 0.118(3) Uani 1 1 d . U . . .
C01K C 0.1643(6) 0.3918(6) 0.9486(4) 0.050(2) Uani 1 1 d . U . . .
H01K H 0.150909 0.350902 0.957255 0.060 Uiso 1 1 calc R . . . .
C01L C 0.2041(6) 0.5135(5) 0.9260(4) 0.049(2) Uani 1 1 d . U . . .
H01L H 0.218405 0.553844 0.917902 0.059 Uiso 1 1 calc R . . . .
C01M C 0.3670(6) 0.2642(5) 0.8958(4) 0.043(2) Uani 1 1 d . U . . .
O01N O 0.5167(6) 0.6711(5) 0.7035(4) 0.081(3) Uani 1 1 d . U . . .
F01O F 0.4527(5) -0.0375(5) 0.9444(3) 0.100(3) Uani 1 1 d . U . . .
C01P C 0.2273(6) 0.2470(5) 0.8983(4) 0.045(2) Uani 1 1 d . U . . .
C01Q C 0.4792(6) -0.0803(6) 0.6522(4) 0.049(2) Uani 1 1 d . U . . .
C01R C -0.0175(6) 0.5085(6) 0.6969(5) 0.057(3) Uani 1 1 d . U . . .
H01R H 0.016578 0.466906 0.716232 0.068 Uiso 1 1 calc R . . . .
O01S O -0.2285(5) 0.6420(6) 0.6959(4) 0.084(3) Uani 1 1 d . U . . .
C01T C 0.2103(7) 0.3703(6) 0.5802(4) 0.057(3) Uani 1 1 d . U . . .
H01T H 0.243894 0.355199 0.604682 0.069 Uiso 1 1 calc R . . . .
C01U C 0.6175(7) 0.1400(7) 0.6650(5) 0.058(3) Uani 1 1 d . U . . .
C01V C 0.3252(7) 0.5731(6) 0.6304(4) 0.059(3) Uani 1 1 d . U . . .
H01V H 0.292394 0.554488 0.652533 0.071 Uiso 1 1 calc R . . . .
C01W C 0.3793(7) 0.2864(7) 0.9352(4) 0.060(3) Uani 1 1 d . U . . .
H01W H 0.338419 0.327850 0.950308 0.071 Uiso 1 1 calc R . . . .
C01X C 0.3953(7) -0.1003(6) 0.5866(4) 0.056(3) Uani 1 1 d . U . . .
C01Y C 0.6241(6) -0.0768(5) 0.6581(4) 0.049(2) Uani 1 1 d . U . . .
O01Z O 0.1974(6) 0.3104(6) 0.4637(4) 0.100(3) Uani 1 1 d . U . . .
C020 C 0.1284(6) 0.5832(6) 0.6038(4) 0.055(3) Uani 1 1 d . U . . .
C021 C 0.0127(7) 0.5362(6) 0.6518(4) 0.057(3) Uani 1 1 d . U . . .
C022 C 0.4756(7) -0.1181(6) 0.5739(4) 0.057(3) Uani 1 1 d . U . . .
H022 H 0.502309 -0.136980 0.543317 0.068 Uiso 1 1 calc R . . . .
C023 C 0.6042(7) 0.3109(7) 0.8037(6) 0.071(3) Uani 1 1 d . U . . .
C024 C 0.7039(7) -0.0394(7) 0.5908(4) 0.059(3) Uani 1 1 d . U . . .
H024 H 0.707610 -0.005575 0.562784 0.071 Uiso 1 1 calc R . . . .
C025 C 0.3435(7) -0.0699(6) 0.8429(5) 0.063(3) Uani 1 1 d . U . . .
C026 C 0.6166(8) 0.2373(8) 0.8005(6) 0.077(4) Uani 1 1 d . U . . .
H026 H 0.572361 0.228128 0.802220 0.093 Uiso 1 1 calc R . . . .
C027 C 0.1284(7) 0.4536(6) 0.9778(4) 0.054(3) Uani 1 1 d . U . . .
H027 H 0.089622 0.453966 1.004716 0.065 Uiso 1 1 calc R . . . .
C028 C 0.4192(8) 0.3050(7) 0.5142(5) 0.070(3) Uani 1 1 d . U . . .
H028 H 0.436155 0.253661 0.510815 0.083 Uiso 1 1 calc R . . . .
O029 O 0.3255(7) 0.7567(5) 0.5738(4) 0.089(3) Uani 1 1 d . U . . .
C02A C 0.3582(7) -0.0739(6) 0.6336(4) 0.055(3) Uani 1 1 d . U . . .
H02A H 0.304904 -0.063052 0.643126 0.066 Uiso 1 1 calc R . . . .
C02B C 0.3613(7) -0.0075(6) 0.8334(4) 0.056(3) Uani 1 1 d . U . . .
C02C C -0.1001(7) 0.5427(7) 0.7142(5) 0.069(3) Uani 1 1 d . U . . .
H02C H -0.119999 0.524298 0.745015 0.082 Uiso 1 1 calc R . . . .
C02D C 0.6308(7) -0.0267(6) 0.6175(4) 0.056(3) Uani 1 1 d . U . . .
H02D H 0.585810 0.016015 0.607948 0.067 Uiso 1 1 calc R . . . .
C02E C 0.4310(8) 0.3250(7) 0.5562(4) 0.065(3) Uani 1 1 d . U . . .
H02E H 0.454991 0.287351 0.581572 0.077 Uiso 1 1 calc R . . . .
C02F C 0.2738(7) 0.1369(6) 0.6285(4) 0.054(2) Uani 1 1 d . U . . .
O02G O 0.5561(6) -0.2730(6) 0.8793(4) 0.089(2) Uani 1 1 d D U . . .
C02H C 0.3979(7) -0.0637(6) 0.6652(4) 0.053(2) Uani 1 1 d . U . . .
H02H H 0.371491 -0.045630 0.696058 0.063 Uiso 1 1 calc R . . . .
C02I C 0.1002(8) 0.7125(7) 0.6137(5) 0.067(3) Uani 1 1 d . U . . .
H02I H 0.085604 0.750747 0.634313 0.081 Uiso 1 1 calc R . . . .
C02J C -0.0537(7) 0.6072(8) 0.8294(5) 0.067(2) Uani 1 1 d . U . . .
C02K C 0.7642(7) -0.1504(6) 0.6447(4) 0.057(3) Uani 1 1 d . U . . .
H02K H 0.809301 -0.192737 0.654493 0.068 Uiso 1 1 calc R . . . .
C02L C -0.0945(9) 0.7391(9) 0.9229(6) 0.0887(15) Uani 1 1 d . U . . .
H02L H -0.064022 0.686763 0.929115 0.106 Uiso 1 1 calc R . . . .
C02M C 0.3351(8) 0.6826(7) 0.8146(5) 0.0717(16) Uani 1 1 d . U . . .
F02N F 0.2665(5) 0.8431(4) 0.7187(4) 0.0960(19) Uani 1 1 d . U . . .
C02O C 0.2302(7) 0.3257(7) 0.5425(4) 0.064(3) Uani 1 1 d . U . . .
H02O H 0.275291 0.279257 0.542214 0.077 Uiso 1 1 calc R . . . .
C02P C 0.6919(7) -0.1395(7) 0.6711(4) 0.059(3) Uani 1 1 d . U . . .
H02P H 0.688335 -0.174775 0.698135 0.071 Uiso 1 1 calc R . . . .
O02Q O 0.1140(6) 0.1067(5) 0.9586(4) 0.092(3) Uani 1 1 d . U . . .
C02R C -0.0404(7) 0.6393(7) 0.7809(5) 0.064(2) Uani 1 1 d . U . . .
C02S C 0.3966(8) 0.5237(7) 0.6091(5) 0.067(3) Uani 1 1 d . U . . .
C02T C 0.3620(8) -0.1203(7) 0.8860(5) 0.068(3) Uani 1 1 d . U . . .
C02V C 0.7718(7) -0.1008(6) 0.6044(4) 0.054(2) Uani 1 1 d . U . . .
C02W C 0.0488(5) 0.1980(4) 0.8098(4) 0.076(4) Uani 1 1 d . U . . .
C046 C -0.0180(4) 0.1915(5) 0.8373(4) 0.092(4) Uani 1 1 d G U . . .
H046 H -0.067728 0.232786 0.836250 0.111 Uiso 1 1 calc R . . . .
C04E C -0.0105(6) 0.1234(6) 0.8664(4) 0.096(5) Uani 1 1 d G U . . .
H04E H -0.055209 0.119092 0.884844 0.115 Uiso 1 1 calc R . . . .
C17 C 0.0638(7) 0.0618(5) 0.8681(4) 0.110(6) Uani 1 1 d G U . . .
C2AA C 0.1306(5) 0.0682(5) 0.8406(5) 0.113(6) Uani 1 1 d G U . . .
H2AA H 0.180346 0.026950 0.841652 0.136 Uiso 1 1 calc R . . . .
C05Y C 0.1231(5) 0.1363(5) 0.8115(4) 0.096(5) Uani 1 1 d G U . . .
H05Y H 0.167830 0.140643 0.793058 0.115 Uiso 1 1 calc R . . . .
C02X C 0.5701(8) -0.1637(8) 0.8340(5) 0.075(2) Uani 1 1 d . U . . .
H02X H 0.585713 -0.154994 0.861546 0.089 Uiso 1 1 calc R . . . .
O02Y O 0.0761(8) -0.0045(7) 0.8971(5) 0.118(4) Uani 1 1 d . U . . .
C02Z C 0.5635(7) -0.1117(7) 0.7892(5) 0.068(2) Uani 1 1 d . U . . .
H02Z H 0.575405 -0.070464 0.787275 0.082 Uiso 1 1 calc R . . . .
C030 C 0.1462(8) 0.6690(8) 0.5327(5) 0.075(4) Uani 1 1 d . U . . .
H030 H 0.162599 0.677643 0.498535 0.090 Uiso 1 1 calc R . . . .
C031 C 0.4013(6) -0.0009(6) 0.8686(4) 0.055(3) Uani 1 1 d . U . . .
C033 C 0.2393(8) 0.1077(7) 0.6034(6) 0.070(3) Uani 1 1 d . U . . .
C034 C 0.5388(7) -0.1245(6) 0.7487(4) 0.060(2) Uani 1 1 d . U . . .
C035 C 0.6923(9) 0.1751(9) 0.7948(6) 0.086(4) Uani 1 1 d . U . . .
H035 H 0.698333 0.125808 0.794152 0.103 Uiso 1 1 calc R . . . .
C036 C 0.5220(7) -0.1866(7) 0.7534(5) 0.067(2) Uani 1 1 d . U . . .
H036 H 0.505724 -0.196709 0.726630 0.080 Uiso 1 1 calc R . . . .
C037 C 0.3828(8) 0.3595(7) 0.4774(5) 0.072(3) Uani 1 1 d . U . . .
F038 F -0.2596(5) 0.7353(7) 0.8557(4) 0.126(3) Uani 1 1 d . U . . .
C039 C 0.3463(6) 0.1341(5) 0.6110(4) 0.045(2) Uani 1 1 d . U . . .
C03A C -0.0398(8) 0.5963(7) 0.6228(5) 0.071(3) Uani 1 1 d . U . . .
H03A H -0.020543 0.615717 0.592178 0.085 Uiso 1 1 calc R . . . .
C03B C 0.1050(7) 0.6425(7) 0.6343(5) 0.061(3) Uani 1 1 d . U . . .
H03B H 0.092660 0.633516 0.668961 0.073 Uiso 1 1 calc R . . . .
C03C C -0.0534(7) 0.3570(8) 0.7945(6) 0.073(3) Uani 1 1 d . U . . .
C03D C 0.3978(8) -0.1102(8) 0.9207(5) 0.077(4) Uani 1 1 d . U . . .
H03D H 0.409814 -0.144106 0.949827 0.093 Uiso 1 1 calc R . . . .
C03E C 0.5149(7) -0.1079(6) 0.6064(4) 0.055(3) Uani 1 1 d . U . . .
H03E H 0.568589 -0.120152 0.597266 0.066 Uiso 1 1 calc R . . . .
C03F C 0.9120(8) -0.1603(8) 0.5931(6) 0.084(4) Uani 1 1 d . U . . .
H03C H 0.955358 -0.152261 0.572608 0.126 Uiso 1 1 calc GR . . . .
H03F H 0.918567 -0.210792 0.590878 0.126 Uiso 1 1 calc GR . . . .
H03G H 0.911284 -0.154729 0.627580 0.126 Uiso 1 1 calc GR . . . .
C03G C 0.1493(6) 0.5133(6) 0.9677(4) 0.054(3) Uani 1 1 d . U . . .
C03H C 0.5003(7) 0.1607(7) 0.8951(5) 0.069(3) Uani 1 1 d . U . . .
H03H H 0.539051 0.117563 0.880621 0.083 Uiso 1 1 calc R . . . .
C03I C -0.1294(8) 0.6404(9) 0.8520(5) 0.078(2) Uani 1 1 d . U . . .
C03J C 0.2928(8) 0.6437(7) 0.8061(5) 0.0656(15) Uani 1 1 d . U . . .
C03K C 0.3279(8) 0.7474(7) 0.7864(5) 0.0712(16) Uani 1 1 d . U . . .
H03K H 0.355997 0.772767 0.791960 0.085 Uiso 1 1 calc R . . . .
C03L C 0.4707(6) 0.5074(6) 0.7397(4) 0.052(2) Uani 1 1 d . U . . .
H03L H 0.443134 0.485077 0.729415 0.063 Uiso 1 1 calc R . . . .
C03M C 0.1417(8) 0.4373(7) 0.5830(5) 0.068(3) Uani 1 1 d . U . . .
C03N C 0.3005(8) 0.6526(7) 0.6192(5) 0.067(3) Uani 1 1 d . U . . .
H03N H 0.251986 0.685394 0.635127 0.080 Uiso 1 1 calc R . . . .
C03O C 0.6248(6) 0.0940(6) 0.7101(5) 0.055(3) Uani 1 1 d . U . . .
C03P C 0.4071(7) 0.4021(6) 0.5612(4) 0.061(3) Uani 1 1 d . U . . .
C03Q C 0.3699(8) 0.4572(6) 0.5251(4) 0.066(3) Uani 1 1 d . U . . .
H03Q H 0.352876 0.508429 0.528710 0.079 Uiso 1 1 calc R . . . .
C03R C 0.6990(8) 0.0341(8) 0.7184(5) 0.072(3) Uani 1 1 d . U . . .
C03S C 0.3834(9) -0.1319(8) 0.5099(5) 0.078(4) Uani 1 1 d . U . . .
H03I H 0.403665 -0.099024 0.487790 0.117 Uiso 1 1 calc GR . . . .
H03J H 0.345053 -0.136686 0.494390 0.117 Uiso 1 1 calc GR . . . .
H03M H 0.426221 -0.181370 0.516206 0.117 Uiso 1 1 calc GR . . . .
C03T C 0.1116(7) 0.2207(7) 0.9150(5) 0.065(3) Uani 1 1 d . U . . .
H03T H 0.058786 0.235973 0.911538 0.078 Uiso 1 1 calc R . . . .
C03U C 0.3449(9) 0.6831(8) 0.5862(5) 0.077(4) Uani 1 1 d . U . . .
C03V C 0.2335(7) 0.1269(6) 0.9438(5) 0.064(3) Uani 1 1 d . U . . .
H03V H 0.262586 0.079398 0.960490 0.076 Uiso 1 1 calc R . . . .
C03W C 0.2788(9) 0.0759(7) 0.5580(5) 0.073(3) Uani 1 1 d . U . . .
H03W H 0.255557 0.056778 0.540546 0.088 Uiso 1 1 calc R . . . .
C03X C 0.1471(6) 0.2694(6) 0.8953(4) 0.054(3) Uani 1 1 d . U . . .
H03X H 0.117233 0.317720 0.879828 0.065 Uiso 1 1 calc R . . . .
C03Y C 0.7555(8) 0.0693(9) 0.6359(6) 0.079(4) Uani 1 1 d . U . . .
H03Y H 0.798816 0.061291 0.610996 0.095 Uiso 1 1 calc R . . . .
C03Z C 0.1175(7) 0.7267(7) 0.5614(5) 0.068(3) Uani 1 1 d . U . . .
C040 C 0.5296(8) -0.2331(8) 0.7981(5) 0.076(2) Uani 1 1 d . U . . .
H040 H 0.516460 -0.273893 0.801261 0.091 Uiso 1 1 calc R . . . .
C041 C 0.1521(7) 0.5967(8) 0.5524(4) 0.070(3) Uani 1 1 d . U . . .
H041 H 0.171597 0.557854 0.531697 0.084 Uiso 1 1 calc R . . . .
C042 C 0.1829(9) 0.3498(8) 0.5050(6) 0.087(4) Uani 1 1 d . U . . .
C043 C 0.2436(8) 0.6707(7) 0.7703(5) 0.0666(15) Uani 1 1 d . U . . .
C044 C 0.3835(8) 0.1007(6) 0.5667(4) 0.060(3) Uani 1 1 d . U . . .
C048 C 0.5135(7) 0.1824(7) 0.9347(5) 0.061(3) Uani 1 1 d . U . . .
C049 C 0.5502(8) 0.5077(7) 0.7957(6) 0.075(4) Uani 1 1 d . U . . .
H049 H 0.576963 0.485774 0.823828 0.091 Uiso 1 1 calc R . . . .
C04A C 0.5552(8) -0.2228(8) 0.8379(5) 0.076(3) Uani 1 1 d . U . . .
C04B C -0.1498(7) 0.6027(7) 0.6851(6) 0.066(3) Uani 1 1 d . U . . .
C04C C 0.4705(7) 0.5747(6) 0.7122(4) 0.056(3) Uani 1 1 d . U . . .
H04C H 0.442143 0.597724 0.684802 0.067 Uiso 1 1 calc R . . . .
C04D C -0.1181(8) 0.6269(8) 0.6384(5) 0.074(4) Uani 1 1 d . U . . .
H04D H -0.152162 0.665294 0.617369 0.089 Uiso 1 1 calc R . . . .
C04F C -0.1435(10) 0.4309(10) 0.6413(6) 0.095(5) Uani 1 1 d . U . . .
H04G H -0.136054 0.474667 0.645850 0.114 Uiso 1 1 calc R . . . .
H04H H -0.101280 0.385287 0.655335 0.114 Uiso 1 1 calc R . . . .
C04H C 0.7636(8) 0.0250(9) 0.6795(6) 0.087(4) Uani 1 1 d . U . . .
O04I O 0.8358(8) 0.1366(9) 0.7787(6) 0.134(5) Uani 1 1 d . U . . .
O04J O 0.4620(9) 0.4347(9) 1.0309(6) 0.137(5) Uani 1 1 d . U . . .
C04K C 0.4996(8) 0.3960(8) 0.8817(6) 0.076(4) Uani 1 1 d . U . . .
C04L C 0.4301(7) 0.2019(7) 0.8757(4) 0.066(3) Uani 1 1 d . U . . .
H04L H 0.424383 0.186818 0.846923 0.079 Uiso 1 1 calc R . . . .
C04N C -0.3386(10) 0.8384(9) 0.9599(7) 0.105(3) Uani 1 1 d D U . . .
H04A H -0.311542 0.792225 0.943784 0.157 Uiso 1 1 calc GR . . . .
H04B H -0.392711 0.864018 0.953187 0.157 Uiso 1 1 calc GR . . . .
H04F H -0.337293 0.826116 0.995639 0.157 Uiso 1 1 calc GR . . . .
C04O C 0.2372(8) 0.7378(7) 0.7409(5) 0.0683(15) Uani 1 1 d . U . . .
O04P O -0.3005(7) 0.8868(6) 0.9409(4) 0.1025(18) Uani 1 1 d D U . . .
C04Q C 0.5125(8) 0.6049(6) 0.7265(5) 0.068(3) Uani 1 1 d . U . . .
C04R C -0.0975(8) 0.7006(8) 0.7577(5) 0.074(2) Uani 1 1 d . U . . .
C04S C -0.0580(10) 0.7854(9) 0.8988(6) 0.0902(15) Uani 1 1 d . U . . .
C04T C 0.3482(10) 0.0740(8) 0.5408(5) 0.075(3) Uani 1 1 d . U . . .
O04V O -0.2748(7) 0.5006(8) 0.8611(6) 0.123(4) Uani 1 1 d . U . . .
C04W C 0.4464(9) 0.5546(8) 0.5780(5) 0.085(4) Uani 1 1 d . U . . .
H04W H 0.497252 0.521733 0.565080 0.101 Uiso 1 1 calc R . . . .
C04X C 0.0614(6) 0.3029(5) 0.6667(4) 0.084(4) Uani 1 1 d . U . . .
H04X H 0.085980 0.333294 0.668981 0.101 Uiso 1 1 calc R . . . .
C05N C 0.0547(7) 0.2901(6) 0.6196(3) 0.101(5) Uani 1 1 d G U . . .
H05N H 0.074901 0.311936 0.590462 0.122 Uiso 1 1 calc R . . . .
C15 C 0.0179(7) 0.2447(7) 0.6161(4) 0.113(6) Uani 1 1 d G U . . .
C064 C -0.0123(7) 0.2121(6) 0.6597(5) 0.117(6) Uani 1 1 d G U . . .
H064 H -0.036874 0.181776 0.657357 0.140 Uiso 1 1 calc R . . . .
C065 C -0.0056(6) 0.2249(6) 0.7067(4) 0.102(5) Uani 1 1 d G U . . .
H065 H -0.025797 0.203134 0.735876 0.123 Uiso 1 1 calc R . . . .
C04M C 0.0312(6) 0.2703(6) 0.7102(3) 0.076(4) Uani 1 1 d G U . . .
C04Z C -0.0590(8) 0.3987(8) 0.8299(6) 0.081(4) Uani 1 1 d . U . . .
H04Z H -0.011887 0.391722 0.839720 0.097 Uiso 1 1 calc R . . . .
C050 C 0.3574(9) 0.4366(9) 0.4827(5) 0.086(4) Uani 1 1 d . U . . .
H050 H 0.332088 0.474229 0.457660 0.103 Uiso 1 1 calc R . . . .
C051 C 0.6810(9) 0.1279(9) 0.6280(6) 0.078(4) Uani 1 1 d . U . . .
C052 C -0.1242(7) 0.3692(8) 0.7779(6) 0.074(3) Uani 1 1 d . U . . .
H052 H -0.122178 0.344538 0.751349 0.089 Uiso 1 1 calc R . . . .
C053 C 0.1536(7) 0.1502(6) 0.9396(5) 0.064(3) Uani 1 1 d . U . . .
C054 C 0.4158(7) -0.0482(8) 0.9115(5) 0.068(3) Uani 1 1 d . U . . .
C055 C 0.6384(9) 0.0786(10) 0.9426(7) 0.112(6) Uani 1 1 d . U . . .
H05A H 0.687654 0.082034 0.930644 0.168 Uiso 1 1 calc GR . . . .
H05B H 0.622269 0.064637 0.916229 0.168 Uiso 1 1 calc GR . . . .
H05C H 0.645162 0.040464 0.971151 0.168 Uiso 1 1 calc GR . . . .
C057 C 0.0459(8) 0.5901(8) 1.0253(5) 0.082(4) Uani 1 1 d . U . . .
H05D H 0.004775 0.602140 1.005300 0.123 Uiso 1 1 calc GR . . . .
H05E H 0.032464 0.632572 1.043505 0.123 Uiso 1 1 calc GR . . . .
H05F H 0.051248 0.545780 1.048791 0.123 Uiso 1 1 calc GR . . . .
O058 O 0.7716(9) 0.2807(10) 0.5948(7) 0.143(5) Uani 1 1 d . U . . .
C059 C 0.2663(9) 0.2388(8) 0.4610(6) 0.088(4) Uani 1 1 d . U . . .
H05G H 0.267072 0.214961 0.433102 0.132 Uiso 1 1 calc GR . . . .
H05H H 0.265114 0.206136 0.491742 0.132 Uiso 1 1 calc GR . . . .
H05I H 0.313093 0.247305 0.456387 0.132 Uiso 1 1 calc GR . . . .
C05A C 0.1143(11) 1.0190(9) 0.7218(7) 0.123(4) Uani 1 1 d D U . . .
H05J H 0.1147(11) 1.063(3) 0.688(2) 0.185 Uiso 1 1 calc GR . . . .
H05K H 0.085(2) 1.049(2) 0.758(3) 0.185 Uiso 1 1 calc GR . . . .
H05L H 0.178(5) 0.975(3) 0.7265(9) 0.185 Uiso 1 1 calc DGR . . . .
C05D C -0.1751(10) 0.7696(9) 0.9378(6) 0.0926(18) Uani 1 1 d . U . . .
H05M H -0.199365 0.738008 0.953157 0.111 Uiso 1 1 calc R . . . .
C05E C 0.5645(11) 0.3590(10) 0.9085(7) 0.100(5) Uani 1 1 d . U . . .
H05O H 0.613512 0.326989 0.892581 0.120 Uiso 1 1 calc R . . . .
C05F C 0.7998(11) 0.2374(11) 0.6344(8) 0.119(6) Uani 1 1 d . U . . .
H05P H 0.855424 0.205890 0.626239 0.178 Uiso 1 1 calc GR . . . .
H05Q H 0.772703 0.205453 0.646597 0.178 Uiso 1 1 calc DGR . . . .
H05R H 0.792156 0.268391 0.660097 0.178 Uiso 1 1 calc GR . . . .
C05G C 0.4742(10) 0.7088(8) 0.6623(6) 0.089(5) Uani 1 1 d . U . . .
H05S H 0.484960 0.672586 0.639448 0.133 Uiso 1 1 calc GR . . . .
H05T H 0.490300 0.747593 0.645239 0.133 Uiso 1 1 calc GR . . . .
H05U H 0.418420 0.731909 0.674093 0.133 Uiso 1 1 calc GR . . . .
C05H C 0.5512(8) 0.5733(7) 0.7693(6) 0.073(3) Uani 1 1 d . U . . .
H05V H 0.577538 0.596772 0.779779 0.087 Uiso 1 1 calc R . . . .
C05I C -0.1962(9) 0.4177(9) 0.8012(7) 0.088(4) Uani 1 1 d . U . . .
H05W H -0.243056 0.427005 0.789880 0.106 Uiso 1 1 calc R . . . .
C05J C 0.2816(8) 0.7763(7) 0.7506(5) 0.0729(16) Uani 1 1 d . U . . .
C05K C 0.5570(12) 0.3694(11) 0.9588(7) 0.112(6) Uani 1 1 d . U . . .
H05X H 0.600263 0.346675 0.976814 0.134 Uiso 1 1 calc DR . . . .
C05L C 0.6489(6) 0.3127(6) 0.6541(4) 0.112(6) Uani 1 1 d . U . . .
H05Z H 0.673523 0.291410 0.683064 0.134 Uiso 1 1 calc DR . . . .
C04Y C 0.6944(4) 0.3098(6) 0.6071(5) 0.099(5) Uani 1 1 d G U . . .
C06F C 0.6576(6) 0.3417(6) 0.5638(4) 0.103(5) Uani 1 1 d G U . . .
H06F H 0.688014 0.339767 0.532350 0.124 Uiso 1 1 calc R . . . .
C047 C 0.5752(6) 0.3764(5) 0.5674(3) 0.085(4) Uani 1 1 d G U . . .
H047 H 0.550561 0.397742 0.538426 0.102 Uiso 1 1 calc R . . . .
C02U C 0.5297(4) 0.3793(5) 0.6144(4) 0.077(4) Uani 1 1 d G U . . .
C045 C 0.5665(6) 0.3475(6) 0.6577(3) 0.080(4) Uani 1 1 d G U . . .
H045 H 0.536067 0.349385 0.689141 0.096 Uiso 1 1 calc R . . . .
C05M C -0.1882(9) 0.7056(9) 0.8269(6) 0.088(3) Uani 1 1 d . U . . .
C05O C 0.8460(15) 0.0582(13) 0.7860(11) 0.160(9) Uani 1 1 d . U . . .
H05 H 0.844938 0.043568 0.754486 0.240 Uiso 1 1 calc GR . . . .
H H 0.803800 0.053852 0.810260 0.240 Uiso 1 1 calc GR . . . .
HA H 0.896027 0.025135 0.797970 0.240 Uiso 1 1 calc GR . . . .
C05P C -0.1716(8) 0.7352(9) 0.7809(6) 0.084(3) Uani 1 1 d . U . . .
H0AA H -0.209915 0.778428 0.765305 0.101 Uiso 1 1 calc R . . . .
C05Q C 0.1197(10) 0.4188(10) 0.5038(7) 0.105(5) Uani 1 1 d . U . . .
H1AA H 0.092104 0.437364 0.475962 0.126 Uiso 1 1 calc R . . . .
C05R C 0.4288(10) 0.4390(9) 0.9061(6) 0.086(4) Uani 1 1 d . U . . .
H3AA H 0.384790 0.461388 0.888848 0.104 Uiso 1 1 calc R . . . .
C05S C 0.1228(12) 0.8204(10) 0.4915(6) 0.113(6) Uani 1 1 d . U . . .
H4AA H 0.112235 0.789836 0.472977 0.170 Uiso 1 1 calc GR . . . .
HB H 0.177796 0.810236 0.483806 0.170 Uiso 1 1 calc GR . . . .
HC H 0.090442 0.873523 0.482286 0.170 Uiso 1 1 calc GR . . . .
C05T C 0.4208(10) 0.6328(8) 0.5666(6) 0.089(4) Uani 1 1 d . U . . .
H5AA H 0.454294 0.651929 0.545818 0.106 Uiso 1 1 calc R . . . .
C05U C 0.0283(6) 0.8778(6) 0.7463(3) 0.1044(19) Uani 1 1 d D U . . .
H6AA H 0.006443 0.883476 0.717268 0.125 Uiso 1 1 calc R . . . .
C05B C 0.0258(6) 0.8226(5) 0.7857(4) 0.0976(16) Uani 1 1 d G U . . .
H7AA H 0.002358 0.791384 0.783055 0.117 Uiso 1 1 calc R . . . .
C032 C 0.0584(7) 0.8141(5) 0.8291(3) 0.0932(15) Uani 1 1 d G U . . .
C05C C 0.0935(6) 0.8608(6) 0.8331(3) 0.0953(15) Uani 1 1 d G U . . .
H8AA H 0.115264 0.855172 0.862109 0.114 Uiso 1 1 calc R . . . .
C06H C 0.0959(6) 0.9160(5) 0.7937(3) 0.1019(19) Uani 1 1 d DG U . . .
H06H H 0.119350 0.947264 0.796323 0.122 Uiso 1 1 calc DR . . . .
C60 C 0.0633(6) 0.9245(5) 0.7503(3) 0.1051(19) Uani 1 1 d DG U . . .
C05V C -0.1984(10) 0.4530(10) 0.8420(7) 0.100(5) Uani 1 1 d . U . . .
C05W C 0.7565(11) 0.1909(11) 0.7901(8) 0.104(5) Uani 1 1 d . U . . .
C05X C -0.1276(9) 0.4502(10) 0.8527(7) 0.097(5) Uani 1 1 d . U . . .
H9AA H -0.128020 0.481885 0.874243 0.116 Uiso 1 1 calc R . . . .
C05Z C 0.7489(12) 0.2628(11) 0.7822(8) 0.110(6) Uani 1 1 d . U . . .
H0BA H 0.791965 0.273694 0.768658 0.132 Uiso 1 1 calc R . . . .
C060 C 0.3296(11) 0.3902(11) 0.3992(6) 0.117(6) Uani 1 1 d . U . . .
H06A H 0.325116 0.365812 0.373342 0.175 Uiso 1 1 calc GR . . . .
H06B H 0.355668 0.422241 0.384534 0.175 Uiso 1 1 calc GR . . . .
H06C H 0.277524 0.420703 0.415298 0.175 Uiso 1 1 calc GR . . . .
C061 C -0.2635(9) 0.6194(9) 0.7416(8) 0.102(5) Uani 1 1 d . U . . .
H06D H -0.276275 0.579244 0.737436 0.152 Uiso 1 1 calc GR . . . .
H06E H -0.311178 0.662191 0.752886 0.152 Uiso 1 1 calc GR . . . .
H06G H -0.227331 0.601294 0.766206 0.152 Uiso 1 1 calc GR . . . .
C062 C 0.6732(11) 0.3211(11) 0.7951(8) 0.112(6) Uani 1 1 d . U . . .
H062 H 0.669142 0.368960 0.798114 0.134 Uiso 1 1 calc R . . . .
C063 C 0.0953(9) 0.4627(9) 0.5442(6) 0.094(5) Uani 1 1 d . U . . .
H063 H 0.048855 0.507970 0.544957 0.113 Uiso 1 1 calc R . . . .
C066 C 0.4189(11) 0.4511(10) 0.9550(6) 0.096(5) Uani 1 1 d . U . . .
H066 H 0.369626 0.483499 0.970371 0.116 Uiso 1 1 calc R . . . .
C068 C 0.4816(12) 0.4154(11) 0.9807(8) 0.105(5) Uani 1 1 d . U . . .
C069 C 0.1771(6) 0.7200(6) 0.9218(3) 0.0969(16) Uani 1 1 d . U . . .
H069 H 0.205786 0.699196 0.892071 0.116 Uiso 1 1 calc R . . . .
C04U C 0.0955(6) 0.7434(6) 0.9308(4) 0.0913(14) Uani 1 1 d G U . . .
C067 C 0.0526(5) 0.7745(6) 0.9752(4) 0.0941(15) Uani 1 1 d G U . . .
H067 H -0.001971 0.790154 0.981185 0.113 Uiso 1 1 calc R . . . .
C59 C 0.0913(6) 0.7821(6) 1.0105(3) 0.1037(19) Uani 1 1 d G U . . .
H59 H 0.062651 0.802943 1.040240 0.124 Uiso 1 1 calc R . . . .
C11 C 0.1729(6) 0.7587(6) 1.0015(4) 0.1052(19) Uani 1 1 d DG U . . .
C52 C 0.2158(5) 0.7277(6) 0.9572(4) 0.1064(19) Uani 1 1 d G U . . .
H52 H 0.270409 0.711985 0.951127 0.128 Uiso 1 1 calc R . . . .
C06A C -0.1009(10) 0.8629(9) 0.8905(6) 0.0936(14) Uani 1 1 d . U . . .
H06I H -0.077649 0.895509 0.875745 0.112 Uiso 1 1 calc R . . . .
C06B C 0.0091(14) -0.0118(13) 0.9255(9) 0.144(8) Uani 1 1 d . U . . .
H06J H -0.010913 -0.033908 0.906353 0.215 Uiso 1 1 calc GR . . . .
H06K H -0.031248 0.037756 0.933161 0.215 Uiso 1 1 calc GR . . . .
H06L H 0.023791 -0.044152 0.956273 0.215 Uiso 1 1 calc GR . . . .
C06C C 0.4533(8) 0.2487(8) 0.9549(6) 0.078(4) Uani 1 1 d . U . . .
H06M H 0.461780 0.267708 0.980869 0.094 Uiso 1 1 calc R . . . .
O06D O 0.0688(7) 0.9793(6) 0.7129(4) 0.1138(19) Uani 1 1 d D U . . .
C06E C -0.2189(10) 0.8466(10) 0.9297(6) 0.0959(18) Uani 1 1 d . U . . .
C06G C 0.2506(10) 0.8097(9) 0.5922(8) 0.108(6) Uani 1 1 d . U . . .
H06N H 0.240531 0.859262 0.574270 0.161 Uiso 1 1 calc GR . . . .
H06O H 0.248569 0.811515 0.627451 0.161 Uiso 1 1 calc GR . . . .
H06P H 0.211100 0.794862 0.587449 0.161 Uiso 1 1 calc GR . . . .
C06I C 0.1588(11) 0.0310(9) 0.9806(8) 0.127(7) Uani 1 1 d . U . . .
H06Q H 0.209300 0.008547 0.960276 0.191 Uiso 1 1 calc GR . . . .
H06R H 0.130446 0.000846 0.982282 0.191 Uiso 1 1 calc GR . . . .
H06S H 0.166833 0.032785 1.013962 0.191 Uiso 1 1 calc GR . . . .
C06J C -0.1820(10) 0.8891(10) 0.9059(6) 0.0981(18) Uani 1 1 d . U . . .
H06T H -0.213429 0.941119 0.898816 0.118 Uiso 1 1 calc R . . . .
Cl0A Cl 0.1072(4) 0.0209(3) 0.5325(2) 0.1277(17) Uani 1 1 d . . . . .
Cl2 Cl -0.0190(5) 0.0110(6) 0.6053(3) 0.205(4) Uani 1 1 d . . . . .
C7 C 0.5341(16) 0.4006(16) 1.0589(10) 0.176(11) Uani 1 1 d . U . . .
H7A H 0.576925 0.408737 1.037662 0.264 Uiso 1 1 calc DGR . . . .
H7B H 0.549973 0.346777 1.067581 0.264 Uiso 1 1 calc GR . . . .
H7C H 0.521035 0.424878 1.089035 0.264 Uiso 1 1 calc GR . . . .
C10 C 0.0774(17) 0.0154(18) 0.5913(11) 0.183(11) Uani 1 1 d . U . . .
H10A H 0.072848 0.059573 0.604788 0.220 Uiso 1 1 calc R . . . .
H10B H 0.116504 -0.029885 0.607978 0.220 Uiso 1 1 calc R . . . .
C3 C 0.5879(10) -0.2664(11) 0.9203(6) 0.117(5) Uani 1 1 d D U . . .
H3A H 0.626597 -0.246826 0.907548 0.176 Uiso 1 1 calc GR . . . .
H3B H 0.612622 -0.315829 0.938739 0.176 Uiso 1 1 calc GR . . . .
H3C H 0.545957 -0.232193 0.942162 0.176 Uiso 1 1 calc GR . . . .
C31 C 0.2560(9) 0.8004(11) 1.0275(7) 0.129(4) Uani 1 1 d D U . . .
H31A H 0.240743 0.845299 1.003570 0.194 Uiso 1 1 calc GR . . . .
H31B H 0.301789 0.759467 1.012647 0.194 Uiso 1 1 calc DGR . . . .
H31C H 0.268311 0.811071 1.056921 0.194 Uiso 1 1 calc GR . . . .
O0AA O 0.1954(7) 0.7799(7) 1.0408(4) 0.1165(19) Uani 1 1 d D U . . .
O2 O 0.0097(10) 0.2237(11) 0.5776(7) 0.149(6) Uani 1 1 d . U . . .
C1AA C 0.0381(15) 0.2527(13) 0.5355(9) 0.140(8) Uani 1 1 d . U . . .
H1AB H 0.032733 0.233141 0.507409 0.210 Uiso 1 1 calc GR . . . .
H1AC H 0.093203 0.238680 0.536171 0.210 Uiso 1 1 calc GR . . . .
H1AD H 0.009251 0.307359 0.532264 0.210 Uiso 1 1 calc GR . . . .
C14 C -0.2786(15) 0.5328(17) 0.9059(11) 0.177(10) Uani 1 1 d . U . . .
H14A H -0.256518 0.569157 0.896992 0.266 Uiso 1 1 calc GR . . . .
H14B H -0.248888 0.492589 0.929877 0.266 Uiso 1 1 calc GR . . . .
H14C H -0.332942 0.557792 0.920629 0.266 Uiso 1 1 calc GR . . . .

loop_
_atom_site_aniso_label
_atom_site_aniso_U_11
_atom_site_aniso_U_22
_atom_site_aniso_U_33
_atom_site_aniso_U_23
_atom_site_aniso_U_13
_atom_site_aniso_U_12
Pt01 0.02722(18) 0.02961(17) 0.03705(19) -0.01173(13) 0.00335(14) -0.00812(13)
Ag02 0.0348(3) 0.0331(3) 0.0406(3) -0.0117(2) 0.0007(3) -0.0129(2)
Ag03 0.0359(3) 0.0360(3) 0.0439(4) -0.0128(3) -0.0060(3) -0.0094(3)
Ag04 0.0293(3) 0.0339(3) 0.0483(4) -0.0151(3) 0.0047(3) -0.0083(2)
Ag05 0.0376(3) 0.0404(3) 0.0407(3) -0.0147(3) 0.0085(3) -0.0172(3)
Ag06 0.0291(3) 0.0415(3) 0.0510(4) -0.0128(3) -0.0021(3) -0.0121(3)
Ag07 0.0404(3) 0.0350(3) 0.0434(4) -0.0159(3) 0.0013(3) -0.0115(3)
Ag08 0.0297(3) 0.0384(3) 0.0566(4) -0.0200(3) 0.0035(3) -0.0063(3)
Ag09 0.0314(3) 0.0370(3) 0.0641(4) -0.0196(3) 0.0040(3) -0.0133(3)
Ag0A 0.0416(4) 0.0317(3) 0.0499(4) -0.0121(3) 0.0045(3) -0.0096(3)
Ag0B 0.0468(4) 0.0389(3) 0.0540(4) -0.0178(3) -0.0020(3) -0.0081(3)
Ag0C 0.0398(4) 0.0426(4) 0.0636(5) -0.0139(3) 0.0007(3) -0.0136(3)
S00D 0.0324(11) 0.0398(11) 0.0499(13) -0.0139(9) 0.0070(9) -0.0088(9)
P00E 0.0345(11) 0.0362(11) 0.0384(12) -0.0097(9) 0.0041(9) -0.0083(9)
S00F 0.0451(12) 0.0376(11) 0.0462(12) -0.0165(9) 0.0051(10) -0.0116(9)
S00G 0.0580(14) 0.0406(11) 0.0582(14) -0.0157(10) -0.0005(11) -0.0200(10)
S00H 0.0369(12) 0.0468(13) 0.0615(15) -0.0245(11) -0.0030(11) -0.0007(10)
P00I 0.0504(14) 0.0377(12) 0.0466(13) -0.0158(10) -0.0022(11) -0.0064(10)
S00J 0.0505(14) 0.0347(11) 0.0565(14) -0.0134(10) 0.0036(11) -0.0107(10)
P00K 0.0546(15) 0.0482(14) 0.0555(16) -0.0202(12) -0.0188(13) -0.0028(12)
P00L 0.0372(13) 0.0548(15) 0.0787(19) -0.0077(13) -0.0110(13) -0.0216(12)
P00M 0.0736(19) 0.0482(14) 0.0577(16) -0.0239(12) 0.0308(14) -0.0313(14)
P00N 0.0759(16) 0.0557(13) 0.0776(16) -0.0210(12) 0.0152(13) -0.0279(12)
P00O 0.0344(13) 0.0547(16) 0.139(3) -0.0465(19) 0.0080(16) -0.0197(12)
F00Q 0.047(3) 0.059(3) 0.082(4) -0.027(3) 0.010(3) -0.021(3)
F00R 0.063(4) 0.060(4) 0.073(4) -0.014(3) -0.002(3) -0.021(3)
F00S 0.064(4) 0.070(4) 0.071(4) -0.012(3) -0.010(3) -0.031(3)
Cl00 0.104(4) 0.175(6) 0.182(6) 0.055(5) -0.023(4) -0.041(4)
Cl1 0.130(5) 0.270(9) 0.099(4) -0.091(5) -0.030(3) 0.020(5)
F00V 0.059(3) 0.075(4) 0.058(3) -0.008(3) -0.008(3) -0.027(3)
F00W 0.089(5) 0.070(4) 0.061(4) -0.030(3) 0.026(4) -0.036(4)
F00X 0.065(4) 0.074(4) 0.083(5) -0.020(4) -0.019(4) -0.014(4)
F00Y 0.072(5) 0.085(5) 0.163(8) -0.011(5) -0.027(5) -0.036(4)
F00Z 0.124(7) 0.053(4) 0.101(6) 0.013(4) -0.011(5) -0.036(4)
F010 0.102(6) 0.053(4) 0.080(5) -0.017(3) -0.001(4) -0.037(4)
F011 0.047(3) 0.129(5) 0.078(4) -0.025(4) 0.004(3) -0.014(4)
F013 0.095(3) 0.057(3) 0.089(3) -0.011(3) 0.007(3) -0.029(3)
C014 0.042(5) 0.047(5) 0.037(4) -0.007(4) 0.001(4) -0.012(4)
F015 0.053(4) 0.082(5) 0.103(6) -0.029(5) -0.016(4) 0.012(3)
C016 0.039(4) 0.040(4) 0.036(4) -0.010(3) -0.004(3) -0.006(3)
O017 0.060(4) 0.077(5) 0.067(5) -0.018(4) -0.005(4) -0.017(4)
F018 0.077(3) 0.090(3) 0.094(4) -0.032(3) -0.006(3) -0.035(3)
O019 0.074(4) 0.070(4) 0.062(4) -0.031(3) 0.013(3) -0.024(3)
F01A 0.109(5) 0.088(5) 0.077(4) -0.011(4) -0.039(4) -0.013(4)
O01B 0.080(5) 0.054(4) 0.075(5) -0.014(4) -0.012(4) -0.032(4)
O01C 0.057(5) 0.087(6) 0.092(6) -0.009(5) -0.026(4) -0.008(4)
F01D 0.115(6) 0.101(6) 0.074(5) -0.036(4) 0.015(5) -0.057(5)
O01E 0.087(6) 0.092(6) 0.066(5) -0.033(4) -0.003(4) -0.014(5)
C01F 0.049(5) 0.051(5) 0.065(6) -0.011(4) 0.013(5) -0.015(4)
C01G 0.046(5) 0.041(4) 0.074(6) -0.017(4) -0.003(5) -0.018(4)
F01H 0.203(10) 0.095(6) 0.053(4) -0.028(4) -0.004(5) -0.081(6)
O01I 0.082(5) 0.081(5) 0.061(5) 0.001(4) 0.004(4) -0.024(4)
F01J 0.041(4) 0.121(7) 0.161(9) -0.072(6) 0.002(5) 0.008(4)
C01K 0.046(5) 0.045(5) 0.043(5) -0.013(4) 0.007(4) -0.009(4)
C01L 0.051(5) 0.039(4) 0.044(5) -0.013(4) 0.003(4) -0.009(4)
C01M 0.037(4) 0.043(4) 0.043(5) 0.000(4) 0.001(4) -0.016(4)
O01N 0.088(6) 0.053(4) 0.108(6) -0.006(4) 0.000(5) -0.043(4)
F01O 0.086(6) 0.096(6) 0.093(6) -0.004(5) -0.030(5) -0.014(5)
C01P 0.040(5) 0.041(4) 0.041(5) -0.011(4) 0.013(4) -0.011(4)
C01Q 0.054(5) 0.043(4) 0.047(5) -0.012(4) -0.004(4) -0.016(4)
C01R 0.042(5) 0.055(5) 0.078(6) -0.023(5) -0.019(5) -0.014(4)
O01S 0.058(5) 0.075(5) 0.107(6) -0.028(5) -0.029(5) -0.006(4)
C01T 0.061(6) 0.053(5) 0.053(5) -0.015(4) -0.017(5) -0.013(4)
C01U 0.047(5) 0.062(6) 0.065(6) -0.027(5) -0.002(4) -0.017(4)
C01V 0.067(6) 0.059(5) 0.058(6) -0.013(4) 0.008(5) -0.037(5)
C01W 0.051(5) 0.056(5) 0.061(6) -0.013(5) -0.012(5) -0.009(4)
C01X 0.067(6) 0.041(5) 0.062(6) -0.010(4) 0.001(5) -0.029(4)
C01Y 0.052(5) 0.037(4) 0.047(5) -0.013(4) -0.002(4) -0.008(4)
O01Z 0.107(6) 0.079(5) 0.087(6) -0.046(5) -0.052(5) 0.012(5)
C020 0.053(5) 0.051(5) 0.047(5) -0.007(4) -0.015(4) -0.006(4)
C021 0.055(5) 0.053(5) 0.058(6) -0.029(4) -0.016(4) -0.009(4)
C022 0.068(6) 0.055(5) 0.049(5) -0.017(4) 0.000(5) -0.027(5)
C023 0.049(5) 0.068(6) 0.101(8) 0.002(6) -0.020(5) -0.028(5)
C024 0.060(6) 0.057(5) 0.056(6) -0.011(4) -0.007(5) -0.019(5)
C025 0.063(6) 0.049(5) 0.069(6) -0.012(5) -0.001(5) -0.018(5)
C026 0.068(6) 0.078(7) 0.100(8) -0.016(6) -0.032(6) -0.033(5)
C027 0.053(5) 0.056(5) 0.044(5) -0.013(4) 0.006(4) -0.018(4)
C028 0.075(7) 0.055(6) 0.063(6) -0.017(5) 0.000(5) -0.014(5)
O029 0.110(7) 0.057(4) 0.099(6) -0.013(4) 0.013(5) -0.044(5)
C02A 0.061(6) 0.050(5) 0.054(5) -0.007(4) -0.007(5) -0.023(4)
C02B 0.055(5) 0.038(4) 0.053(5) -0.008(4) 0.006(4) -0.006(4)
C02C 0.062(6) 0.067(6) 0.088(7) -0.032(5) -0.016(5) -0.025(5)
C02D 0.053(5) 0.050(5) 0.049(5) -0.011(4) -0.004(4) -0.010(4)
C02E 0.075(6) 0.054(5) 0.053(6) -0.018(4) 0.008(5) -0.020(5)
C02F 0.058(6) 0.046(5) 0.057(5) -0.011(4) -0.010(4) -0.020(4)
O02G 0.074(4) 0.083(4) 0.066(4) -0.002(3) -0.001(3) 0.000(3)
C02H 0.060(6) 0.041(4) 0.050(5) -0.015(4) 0.004(4) -0.017(4)
C02I 0.072(6) 0.063(6) 0.060(6) -0.012(5) 0.005(5) -0.025(5)
C02J 0.055(4) 0.076(4) 0.068(4) -0.027(3) -0.012(3) -0.019(3)
C02K 0.058(6) 0.052(5) 0.051(5) -0.019(4) -0.010(4) -0.010(4)
C02L 0.085(2) 0.078(2) 0.088(2) -0.018(2) 0.008(2) -0.027(2)
C02M 0.075(3) 0.062(2) 0.079(3) -0.020(2) 0.006(2) -0.032(2)
F02N 0.106(4) 0.066(3) 0.109(4) -0.013(3) 0.013(3) -0.040(3)
C02O 0.067(6) 0.057(6) 0.054(6) -0.016(5) -0.018(5) -0.007(5)
C02P 0.059(6) 0.055(5) 0.050(5) -0.012(4) -0.002(4) -0.014(4)
O02Q 0.076(5) 0.070(5) 0.112(6) 0.001(5) 0.026(5) -0.036(4)
C02R 0.057(4) 0.073(4) 0.064(4) -0.023(3) -0.020(3) -0.020(3)
C02S 0.082(7) 0.055(5) 0.065(6) -0.019(5) 0.020(5) -0.038(5)
C02T 0.068(6) 0.049(5) 0.070(6) -0.004(5) -0.004(5) -0.014(5)
C02V 0.052(5) 0.058(5) 0.044(5) -0.017(4) -0.003(4) -0.015(4)
C02W 0.059(6) 0.065(6) 0.117(8) -0.034(6) 0.012(6) -0.037(5)
C046 0.084(8) 0.090(8) 0.113(9) -0.034(7) 0.012(7) -0.048(6)
C04E 0.090(8) 0.094(8) 0.114(9) -0.022(7) 0.016(7) -0.057(7)
C17 0.117(9) 0.089(8) 0.130(10) -0.014(7) 0.019(7) -0.063(7)
C2AA 0.114(9) 0.087(8) 0.142(10) 0.003(7) 0.015(7) -0.063(7)
C05Y 0.083(8) 0.069(7) 0.131(9) -0.010(6) 0.015(7) -0.041(6)
C02X 0.064(4) 0.068(4) 0.060(4) -0.010(3) -0.001(3) -0.003(3)
O02Y 0.126(8) 0.084(6) 0.140(8) -0.024(6) 0.035(6) -0.059(6)
C02Z 0.063(3) 0.058(3) 0.057(3) -0.008(3) -0.003(3) -0.004(3)
C030 0.067(6) 0.075(7) 0.053(6) -0.005(5) 0.001(5) -0.008(5)
C031 0.044(5) 0.046(5) 0.060(6) -0.012(4) -0.002(4) -0.005(4)
C033 0.062(6) 0.055(6) 0.091(7) -0.002(5) -0.018(6) -0.024(5)
C034 0.059(4) 0.049(3) 0.051(3) -0.013(3) 0.000(3) -0.006(3)
C035 0.074(7) 0.073(7) 0.113(8) -0.012(6) -0.033(6) -0.024(6)
C036 0.063(3) 0.055(3) 0.059(3) -0.009(3) 0.003(3) -0.008(3)
C037 0.073(7) 0.063(6) 0.059(6) -0.014(5) 0.009(5) -0.016(5)
F038 0.059(4) 0.149(6) 0.103(5) -0.030(5) -0.015(4) 0.019(4)
C039 0.049(5) 0.039(4) 0.041(5) -0.014(4) -0.001(4) -0.014(4)
C03A 0.073(7) 0.060(6) 0.071(6) -0.025(5) -0.020(5) -0.010(5)
C03B 0.062(6) 0.057(5) 0.054(5) -0.014(4) -0.002(5) -0.015(5)
C03C 0.054(6) 0.068(6) 0.108(8) -0.036(6) -0.003(6) -0.029(5)
C03D 0.071(7) 0.065(6) 0.072(7) -0.003(5) 0.004(6) -0.016(5)
C03E 0.061(6) 0.052(5) 0.051(5) -0.014(4) 0.001(4) -0.025(4)
C03F 0.070(8) 0.080(8) 0.084(9) -0.022(7) 0.005(7) -0.018(7)
C03G 0.052(5) 0.049(5) 0.044(5) -0.017(4) -0.001(4) -0.005(4)
C03H 0.052(6) 0.066(6) 0.058(6) -0.007(5) -0.008(5) 0.003(5)
C03I 0.058(4) 0.088(4) 0.071(4) -0.022(4) -0.012(3) -0.012(3)
C03J 0.070(2) 0.057(2) 0.073(2) -0.020(2) 0.004(2) -0.031(2)
C03K 0.075(3) 0.061(2) 0.080(3) -0.020(2) 0.005(2) -0.034(2)
C03L 0.052(5) 0.050(5) 0.064(6) -0.013(4) 0.001(4) -0.031(4)
C03M 0.073(6) 0.063(6) 0.059(6) -0.015(5) -0.031(5) -0.010(5)
C03N 0.074(7) 0.056(5) 0.068(6) -0.018(5) 0.006(5) -0.029(5)
C03O 0.036(5) 0.056(5) 0.072(6) -0.028(5) -0.001(4) -0.012(4)
C03P 0.072(6) 0.048(5) 0.051(5) -0.010(4) 0.015(5) -0.024(5)
C03Q 0.083(7) 0.047(5) 0.050(5) -0.015(4) 0.017(5) -0.020(5)
C03R 0.055(6) 0.073(6) 0.076(7) -0.027(6) -0.008(5) -0.012(5)
C03S 0.111(10) 0.072(7) 0.070(8) -0.015(6) -0.002(7) -0.058(8)
C03T 0.055(6) 0.067(6) 0.068(6) -0.014(5) 0.015(5) -0.029(5)
C03U 0.096(8) 0.069(6) 0.074(7) -0.014(5) 0.009(6) -0.048(6)
C03V 0.052(5) 0.050(5) 0.065(6) -0.002(4) 0.012(5) -0.011(4)
C03W 0.102(8) 0.059(6) 0.066(6) -0.007(5) -0.034(6) -0.033(6)
C03X 0.052(5) 0.046(5) 0.050(5) -0.004(4) 0.006(4) -0.014(4)
C03Y 0.063(6) 0.094(7) 0.080(7) -0.041(6) 0.010(5) -0.030(6)
C03Z 0.062(6) 0.068(6) 0.054(6) -0.008(5) 0.001(5) -0.014(5)
C040 0.068(4) 0.064(4) 0.064(4) -0.009(3) 0.002(3) -0.004(3)
C041 0.067(6) 0.075(6) 0.047(5) -0.022(5) -0.002(5) -0.008(5)
C042 0.093(8) 0.077(7) 0.083(7) -0.041(6) -0.034(6) -0.009(6)
C043 0.072(2) 0.056(2) 0.075(2) -0.017(2) 0.006(2) -0.032(2)
C044 0.080(7) 0.050(5) 0.055(5) -0.011(4) -0.011(5) -0.029(5)
C048 0.059(6) 0.058(6) 0.059(6) -0.009(5) -0.010(5) -0.016(5)
C049 0.070(7) 0.064(6) 0.102(8) -0.016(6) -0.022(6) -0.030(5)
C04A 0.067(4) 0.064(4) 0.061(4) -0.005(3) 0.003(3) -0.003(3)
C04B 0.041(5) 0.061(6) 0.095(7) -0.025(5) -0.028(5) -0.008(4)
C04C 0.057(5) 0.047(5) 0.064(6) -0.015(4) 0.004(5) -0.023(4)
C04D 0.068(6) 0.068(6) 0.080(7) -0.033(5) -0.030(6) -0.005(5)
C04F 0.086(8) 0.104(8) 0.105(8) -0.035(7) -0.029(7) -0.034(6)
C04H 0.060(6) 0.082(7) 0.097(8) -0.036(6) -0.003(6) -0.005(5)
O04I 0.094(7) 0.124(8) 0.192(9) -0.031(7) -0.045(7) -0.037(6)
O04J 0.147(9) 0.157(9) 0.119(8) -0.022(7) -0.044(7) -0.062(7)
C04K 0.063(6) 0.080(7) 0.094(8) -0.009(6) -0.020(6) -0.034(6)
C04L 0.058(6) 0.067(6) 0.046(5) -0.015(5) -0.005(5) -0.001(5)
C04N 0.090(5) 0.096(5) 0.100(5) -0.016(5) 0.003(5) -0.020(4)
C04O 0.074(2) 0.056(2) 0.076(2) -0.017(2) 0.004(2) -0.031(2)
O04P 0.089(3) 0.089(3) 0.097(3) -0.014(2) 0.010(2) -0.018(2)
C04Q 0.075(7) 0.046(5) 0.081(7) -0.017(5) 0.014(5) -0.031(5)
C04R 0.065(4) 0.082(4) 0.067(4) -0.026(3) -0.020(3) -0.015(3)
C04S 0.088(2) 0.077(2) 0.089(2) -0.0177(19) 0.009(2) -0.0258(19)
C04T 0.107(8) 0.066(6) 0.064(6) -0.010(5) -0.020(6) -0.043(6)
O04V 0.067(6) 0.140(8) 0.158(8) -0.052(7) 0.009(6) -0.037(6)
C04W 0.095(8) 0.071(6) 0.085(7) -0.020(5) 0.039(6) -0.049(6)
C04X 0.074(7) 0.086(7) 0.108(8) -0.054(6) -0.013(6) -0.031(6)
C05N 0.085(8) 0.112(9) 0.109(9) -0.048(7) -0.015(7) -0.031(7)
C15 0.113(9) 0.120(9) 0.123(9) -0.067(7) -0.047(7) -0.032(7)
C064 0.100(9) 0.126(10) 0.142(10) -0.057(8) -0.020(8) -0.046(7)
C065 0.091(8) 0.098(8) 0.132(9) -0.053(7) -0.009(7) -0.041(7)
C04M 0.068(6) 0.067(6) 0.106(8) -0.045(6) -0.015(6) -0.026(5)
C04Z 0.051(6) 0.083(7) 0.110(8) -0.033(6) -0.004(6) -0.024(5)
C050 0.086(7) 0.079(7) 0.062(6) -0.007(6) 0.010(6) -0.018(6)
C051 0.086(7) 0.081(7) 0.074(7) -0.033(6) -0.003(6) -0.036(6)
C052 0.051(6) 0.074(6) 0.107(8) -0.030(6) -0.005(5) -0.030(5)
C053 0.059(6) 0.053(5) 0.070(6) -0.010(5) 0.020(5) -0.026(5)
C054 0.052(6) 0.069(6) 0.067(6) -0.018(5) -0.009(5) -0.008(5)
C055 0.075(9) 0.118(12) 0.088(10) -0.016(9) -0.027(8) 0.013(8)
C057 0.078(8) 0.078(8) 0.070(8) -0.044(6) 0.036(6) -0.023(6)
O058 0.109(8) 0.160(9) 0.163(9) -0.036(7) 0.002(7) -0.063(7)
C059 0.094(9) 0.061(7) 0.086(9) -0.035(7) -0.035(7) 0.006(6)
C05A 0.124(5) 0.094(5) 0.106(5) -0.009(5) 0.018(5) -0.022(5)
C05D 0.086(3) 0.082(2) 0.090(3) -0.016(2) 0.008(2) -0.024(2)
C05E 0.099(8) 0.093(8) 0.100(8) -0.007(7) -0.034(7) -0.026(7)
C05F 0.095(11) 0.105(11) 0.119(12) -0.021(10) 0.028(10) -0.024(9)
C05G 0.103(10) 0.069(8) 0.104(10) -0.032(7) 0.031(8) -0.055(8)
C05H 0.067(6) 0.060(6) 0.103(8) -0.016(5) -0.009(6) -0.037(5)
C05I 0.072(7) 0.086(7) 0.127(9) -0.032(7) -0.019(6) -0.041(6)
C05J 0.077(3) 0.060(2) 0.080(3) -0.016(2) 0.008(2) -0.032(2)
C05K 0.112(9) 0.112(9) 0.113(9) -0.023(7) -0.040(7) -0.036(7)
C05L 0.097(9) 0.123(9) 0.126(10) -0.039(8) -0.009(7) -0.050(7)
C04Y 0.063(7) 0.112(8) 0.131(9) -0.042(7) 0.032(6) -0.052(6)
C06F 0.093(8) 0.106(8) 0.115(9) -0.036(7) 0.028(7) -0.054(7)
C047 0.086(7) 0.073(7) 0.087(7) -0.020(6) 0.029(6) -0.039(6)
C02U 0.073(7) 0.071(6) 0.087(7) -0.026(6) 0.027(6) -0.039(5)
C045 0.061(6) 0.079(7) 0.106(8) -0.042(6) 0.013(6) -0.034(5)
C05M 0.064(4) 0.095(4) 0.078(4) -0.020(4) -0.010(4) -0.008(4)
C05O 0.166(16) 0.107(13) 0.216(18) -0.052(13) -0.063(14) -0.039(12)
C05P 0.068(4) 0.092(4) 0.072(4) -0.021(4) -0.017(4) -0.009(3)
C05Q 0.103(8) 0.100(8) 0.096(8) -0.033(7) -0.053(7) -0.005(6)
C05R 0.083(7) 0.086(7) 0.091(8) -0.014(6) -0.026(6) -0.030(6)
C05S 0.147(14) 0.092(10) 0.093(10) 0.006(8) 0.009(10) -0.059(10)
C05T 0.105(8) 0.070(6) 0.084(7) -0.014(6) 0.029(6) -0.047(6)
C05U 0.106(3) 0.082(3) 0.094(3) -0.014(2) 0.011(2) -0.021(2)
C05B 0.098(2) 0.078(2) 0.091(2) -0.015(2) 0.011(2) -0.023(2)
C032 0.094(2) 0.076(2) 0.089(2) -0.0173(19) 0.010(2) -0.0260(19)
C05C 0.098(2) 0.078(2) 0.091(2) -0.016(2) 0.011(2) -0.0273(19)
C06H 0.106(3) 0.080(3) 0.094(3) -0.015(2) 0.012(2) -0.025(2)
C60 0.107(3) 0.082(3) 0.094(3) -0.012(2) 0.013(2) -0.023(2)
C05V 0.072(7) 0.102(8) 0.126(9) -0.043(7) -0.002(7) -0.031(6)
C05W 0.082(8) 0.096(8) 0.136(10) -0.022(7) -0.032(7) -0.029(7)
C05X 0.072(7) 0.093(8) 0.119(9) -0.043(7) -0.003(7) -0.023(6)
C05Z 0.097(9) 0.101(9) 0.147(10) -0.027(7) -0.014(7) -0.053(7)
C060 0.114(12) 0.126(13) 0.072(9) -0.030(9) -0.008(9) -0.014(10)
C061 0.060(8) 0.083(9) 0.149(14) -0.021(9) -0.040(9) -0.006(7)
C062 0.098(9) 0.099(9) 0.152(10) -0.030(7) -0.029(8) -0.043(7)
C063 0.089(8) 0.084(7) 0.090(8) -0.044(6) -0.043(6) 0.004(6)
C066 0.096(8) 0.102(8) 0.084(8) 0.001(7) -0.025(7) -0.036(7)
C068 0.104(9) 0.105(9) 0.107(9) -0.016(7) -0.029(7) -0.038(7)
C069 0.094(2) 0.088(2) 0.092(2) -0.019(2) 0.005(2) -0.028(2)
C04U 0.090(2) 0.082(2) 0.089(2) -0.0195(18) 0.0072(19) -0.0291(18)
C067 0.091(2) 0.086(2) 0.091(2) -0.0192(19) 0.006(2) -0.0293(19)
C59 0.098(3) 0.098(3) 0.096(3) -0.019(2) 0.002(2) -0.029(2)
C11 0.099(3) 0.100(3) 0.097(3) -0.020(2) 0.000(2) -0.028(2)
C52 0.099(3) 0.101(3) 0.098(3) -0.019(2) 0.001(2) -0.027(2)
C06A 0.090(2) 0.0795(19) 0.091(2) -0.0163(18) 0.0099(19) -0.0248(18)
C06B 0.169(16) 0.136(14) 0.149(15) -0.030(12) 0.013(13) -0.095(13)
C06C 0.068(7) 0.081(7) 0.079(7) -0.019(6) -0.022(6) -0.017(5)
O06D 0.116(3) 0.087(3) 0.099(3) -0.011(2) 0.014(3) -0.021(2)
C06E 0.088(3) 0.084(2) 0.092(3) -0.016(2) 0.009(2) -0.022(2)
C06G 0.087(10) 0.081(9) 0.162(14) 0.017(9) -0.019(10) -0.053(8)
C06I 0.104(11) 0.080(9) 0.165(15) 0.023(10) 0.024(11) -0.042(9)
C06J 0.090(3) 0.084(2) 0.095(3) -0.015(2) 0.008(2) -0.021(2)
Cl0A 0.128(4) 0.123(4) 0.116(4) -0.019(3) -0.009(3) -0.041(3)
Cl2 0.158(6) 0.256(10) 0.201(8) 0.038(7) -0.014(6) -0.118(7)
C7 0.183(18) 0.179(18) 0.156(16) -0.019(14) -0.077(14) -0.048(14)
C10 0.172(14) 0.190(14) 0.168(14) -0.016(9) -0.015(9) -0.066(10)
C3 0.100(8) 0.098(7) 0.105(8) -0.020(7) 0.006(7) -0.006(7)
C31 0.108(5) 0.126(5) 0.113(5) -0.015(5) 0.001(5) -0.022(5)
O0AA 0.105(3) 0.110(3) 0.105(3) -0.017(3) 0.000(3) -0.026(2)
O2 0.133(9) 0.169(10) 0.152(9) -0.067(8) -0.033(7) -0.048(7)
C1AA 0.174(16) 0.141(14) 0.150(15) -0.051(11) -0.091(12) -0.066(12)
C14 0.116(14) 0.210(19) 0.191(18) -0.077(15) -0.016(13) -0.039(13)

loop_
_atom_type_symbol
_atom_type_description
_atom_type_scat_dispersion_real
_atom_type_scat_dispersion_imag
_atom_type_scat_source
C C 0.0181 0.0091 'International Tables Vol C Tables 4.2.6.8 and 6.1.1.4'
H H 0.0000 0.0000 'International Tables Vol C Tables 4.2.6.8 and 6.1.1.4'
Ag Ag 0.1306 4.2820 'International Tables Vol C Tables 4.2.6.8 and 6.1.1.4'
Cl Cl 0.3639 0.7018 'International Tables Vol C Tables 4.2.6.8 and 6.1.1.4'
F F 0.0727 0.0534 'International Tables Vol C Tables 4.2.6.8 and 6.1.1.4'
O O 0.0492 0.0322 'International Tables Vol C Tables 4.2.6.8 and 6.1.1.4'
P P 0.2955 0.4335 'International Tables Vol C Tables 4.2.6.8 and 6.1.1.4'
Pt Pt -4.5932 6.9264 'International Tables Vol C Tables 4.2.6.8 and 6.1.1.4'
S S 0.3331 0.5567 'International Tables Vol C Tables 4.2.6.8 and 6.1.1.4'

loop_
_geom_angle_atom_site_label_1
_geom_angle_atom_site_label_2
_geom_angle_atom_site_label_3
_geom_angle
_geom_angle_site_symmetry_1
_geom_angle_site_symmetry_3
_geom_angle_publ_flag
Ag02 Pt01 Ag03 63.75(2) . . ?
Ag02 Pt01 Ag05 62.38(2) . . ?
Ag02 Pt01 Ag07 115.51(3) . . ?
Ag02 Pt01 Ag08 115.90(3) . . ?
Ag02 Pt01 Ag0A 175.79(2) . . ?
Ag03 Pt01 Ag05 62.43(2) . . ?
Ag03 Pt01 Ag07 62.61(2) . . ?
Ag03 Pt01 Ag08 113.97(3) . . ?
Ag03 Pt01 Ag0A 113.05(3) . . ?
Ag04 Pt01 Ag02 61.78(2) . . ?
Ag04 Pt01 Ag03 63.02(2) . . ?
Ag04 Pt01 Ag05 113.87(3) . . ?
Ag04 Pt01 Ag07 117.12(3) . . ?
Ag04 Pt01 Ag08 176.65(2) . . ?
Ag04 Pt01 Ag0A 119.79(3) . . ?
Ag05 Pt01 Ag07 62.68(2) . . ?
Ag05 Pt01 Ag08 62.85(3) . . ?
Ag06 Pt01 Ag02 64.19(2) . . ?
Ag06 Pt01 Ag03 116.58(3) . . ?
Ag06 Pt01 Ag04 116.65(3) . . ?
Ag06 Pt01 Ag05 62.83(2) . . ?
Ag06 Pt01 Ag07 114.23(3) . . ?
Ag06 Pt01 Ag08 62.91(2) . . ?
Ag06 Pt01 Ag09 179.11(2) . . ?
Ag06 Pt01 Ag0A 116.57(3) . . ?
Ag08 Pt01 Ag07 61.20(3) . . ?
Ag09 Pt01 Ag02 115.94(3) . . ?
Ag09 Pt01 Ag03 62.99(2) . . ?
Ag09 Pt01 Ag04 63.95(2) . . ?
Ag09 Pt01 Ag05 116.38(3) . . ?
Ag09 Pt01 Ag07 64.89(2) . . ?
Ag09 Pt01 Ag08 116.45(3) . . ?
Ag09 Pt01 Ag0A 63.23(2) . . ?
Ag0A Pt01 Ag05 113.96(3) . . ?
Ag0A Pt01 Ag07 60.30(2) . . ?
Ag0A Pt01 Ag08 62.33(2) . . ?
P00E Pt01 Ag02 104.34(6) . . ?
P00E Pt01 Ag03 144.59(6) . . ?
P00E Pt01 Ag04 81.82(6) . . ?
P00E Pt01 Ag05 144.59(7) . . ?
P00E Pt01 Ag06 81.78(7) . . ?
P00E Pt01 Ag07 140.14(6) . . ?
P00E Pt01 Ag08 101.29(6) . . ?
P00E Pt01 Ag09 99.01(7) . . ?
P00E Pt01 Ag0A 79.85(6) . . ?
Pt01 Ag02 Ag03 58.23(2) . . ?
Pt01 Ag02 Ag04 58.82(2) . . ?
Pt01 Ag02 Ag05 59.03(2) . . ?
Pt01 Ag02 Ag06 57.11(2) . . ?
Ag04 Ag02 Ag03 60.15(2) . . ?
Ag04 Ag02 Ag05 108.65(3) . . ?
Ag04 Ag02 Ag06 108.16(3) . . ?
Ag05 Ag02 Ag03 59.50(2) . . ?
Ag05 Ag02 Ag06 59.37(3) . . ?
Ag06 Ag02 Ag03 106.26(3) . . ?
S00G Ag02 Pt01 159.04(7) . . ?
S00G Ag02 Ag03 111.42(7) . . ?
S00G Ag02 Ag04 100.33(7) . . ?
S00G Ag02 Ag05 134.67(7) . . ?
S00G Ag02 Ag06 140.59(7) . . ?
Pt01 Ag03 Ag02 58.02(2) . . ?
Pt01 Ag03 Ag04 58.11(2) . . ?
Pt01 Ag03 Ag05 58.90(2) . . ?
Pt01 Ag03 Ag07 59.36(2) . . ?
Pt01 Ag03 Ag09 57.90(2) . . ?
Ag04 Ag03 Ag02 58.33(2) . . ?
Ag04 Ag03 Ag07 110.13(3) . . ?
Ag05 Ag03 Ag02 59.33(2) . . ?
Ag05 Ag03 Ag04 107.02(3) . . ?
Ag05 Ag03 Ag07 60.43(3) . . ?
Ag05 Ag03 Ag09 109.07(3) . . ?
Ag07 Ag03 Ag02 108.13(3) . . ?
Ag09 Ag03 Ag02 107.02(3) . . ?
Ag09 Ag03 Ag04 60.54(3) . . ?
Ag09 Ag03 Ag07 62.01(3) . . ?
P00K Ag03 Pt01 176.88(7) . . ?
P00K Ag03 Ag02 124.80(8) . . ?
P00K Ag03 Ag04 124.06(7) . . ?
P00K Ag03 Ag05 120.73(8) . . ?
P00K Ag03 Ag07 117.59(7) . . ?
P00K Ag03 Ag09 120.59(8) . . ?
Pt01 Ag04 Ag02 59.39(2) . . ?
Pt01 Ag04 Ag03 58.88(2) . . ?
Pt01 Ag04 Ag09 57.81(2) . . ?
Ag02 Ag04 Ag03 61.52(2) . . ?
Ag02 Ag04 Ag09 108.80(3) . . ?
Ag03 Ag04 Ag09 59.60(3) . . ?
S00D Ag04 Pt01 155.88(7) . . ?
S00D Ag04 Ag02 116.76(6) . . ?
S00D Ag04 Ag03 143.33(7) . . ?
S00D Ag04 Ag09 134.27(6) . . ?
Pt01 Ag05 Ag02 58.59(2) . . ?
Pt01 Ag05 Ag03 58.67(2) . . ?
Pt01 Ag05 Ag06 57.56(2) . . ?
Pt01 Ag05 Ag07 59.21(2) . . ?
Pt01 Ag05 Ag08 58.82(2) . . ?
Ag02 Ag05 Ag03 61.16(2) . . ?
Ag02 Ag05 Ag07 109.42(3) . . ?
Ag02 Ag05 Ag08 109.31(3) . . ?
Ag03 Ag05 Ag07 60.21(2) . . ?
Ag03 Ag05 Ag08 107.63(3) . . ?
Ag06 Ag05 Ag02 61.05(3) . . ?
Ag06 Ag05 Ag03 108.86(3) . . ?
Ag06 Ag05 Ag07 107.10(3) . . ?
Ag06 Ag05 Ag08 59.80(3) . . ?
Ag08 Ag05 Ag07 58.78(3) . . ?
P00M Ag05 Pt01 176.93(9) . . ?
P00M Ag05 Ag02 119.55(7) . . ?
P00M Ag05 Ag03 118.43(9) . . ?
P00M Ag05 Ag06 124.25(9) . . ?
P00M Ag05 Ag07 120.82(8) . . ?
P00M Ag05 Ag08 124.08(8) . . ?
Pt01 Ag06 Ag02 58.70(2) . . ?
Pt01 Ag06 Ag05 59.62(2) . . ?
Pt01 Ag06 Ag08 59.81(2) . . ?
Ag05 Ag06 Ag02 59.57(3) . . ?
Ag05 Ag06 Ag08 60.78(3) . . ?
Ag08 Ag06 Ag02 108.91(3) . . ?
P00L Ag06 Pt01 173.50(8) . . ?
P00L Ag06 Ag02 121.95(7) . . ?
P00L Ag06 Ag05 126.74(8) . . ?
P00L Ag06 Ag08 123.25(8) . . ?
Pt01 Ag07 Ag03 58.03(2) . . ?
Pt01 Ag07 Ag05 58.11(2) . . ?
Pt01 Ag07 Ag08 59.08(2) . . ?
Pt01 Ag07 Ag09 56.34(2) . . ?
Ag03 Ag07 Ag05 59.37(2) . . ?
Ag03 Ag07 Ag09 58.61(3) . . ?
Ag05 Ag07 Ag09 105.59(3) . . ?
Ag08 Ag07 Ag03 108.38(3) . . ?
Ag08 Ag07 Ag05 60.56(3) . . ?
Ag08 Ag07 Ag09 107.46(3) . . ?
Ag0A Ag07 Pt01 59.18(2) . . ?
Ag0A Ag07 Ag03 108.30(3) . . ?
Ag0A Ag07 Ag05 109.14(3) . . ?
Ag0A Ag07 Ag08 61.21(3) . . ?
Ag0A Ag07 Ag09 59.86(3) . . ?
S00F Ag07 Pt01 149.09(7) . . ?
S00F Ag07 Ag03 144.65(6) . . ?
S00F Ag07 Ag05 109.73(6) . . ?
S00F Ag07 Ag08 90.02(7) . . ?
S00F Ag07 Ag09 144.68(6) . . ?
S00F Ag07 Ag0A 107.02(6) . . ?
Pt01 Ag08 Ag05 58.34(2) . . ?
Pt01 Ag08 Ag06 57.28(2) . . ?
Pt01 Ag08 Ag07 59.72(2) . . ?
Pt01 Ag08 Ag0A 58.50(2) . . ?
Pt01 Ag08 Ag0B 118.69(3) . . ?
Ag05 Ag08 Ag0B 124.65(3) . . ?
Ag06 Ag08 Ag05 59.42(3) . . ?
Ag06 Ag08 Ag0A 108.47(3) . . ?
Ag06 Ag08 Ag0B 172.91(3) . . ?
Ag07 Ag08 Ag05 60.66(3) . . ?
Ag07 Ag08 Ag06 108.30(3) . . ?
Ag07 Ag08 Ag0A 58.58(3) . . ?
Ag07 Ag08 Ag0B 71.79(3) . . ?
Ag0A Ag08 Ag05 107.15(3) . . ?
Ag0A Ag08 Ag0B 65.28(3) . . ?
S00H Ag08 Pt01 153.39(7) . . ?
S00H Ag08 Ag05 148.27(7) . . ?
S00H Ag08 Ag06 126.47(7) . . ?
S00H Ag08 Ag07 125.23(7) . . ?
S00H Ag08 Ag0A 99.93(7) . . ?
S00H Ag08 Ag0B 53.94(7) . . ?
Pt01 Ag09 Ag03 59.11(2) . . ?
Pt01 Ag09 Ag04 58.24(2) . . ?
Pt01 Ag09 Ag07 58.77(2) . . ?
Pt01 Ag09 Ag0A 59.00(2) . . ?
Ag03 Ag09 Ag04 59.86(2) . . ?
Ag03 Ag09 Ag07 59.38(2) . . ?
Ag03 Ag09 Ag0A 106.66(3) . . ?
Ag04 Ag09 Ag07 107.51(3) . . ?
Ag0A Ag09 Ag04 111.10(3) . . ?
Ag0A Ag09 Ag07 57.11(3) . . ?
P00O Ag09 Pt01 172.60(11) . . ?
P00O Ag09 Ag03 126.67(11) . . ?
P00O Ag09 Ag04 119.15(7) . . ?
P00O Ag09 Ag07 127.30(9) . . ?
P00O Ag09 Ag0A 119.27(8) . . ?
Pt01 Ag0A Ag07 60.52(2) . . ?
Pt01 Ag0A Ag08 59.17(2) . . ?
Pt01 Ag0A Ag09 57.77(2) . . ?
Pt01 Ag0A Ag0B 116.22(3) . . ?
Ag07 Ag0A Ag08 60.21(3) . . ?
Ag07 Ag0A Ag09 63.03(3) . . ?
Ag07 Ag0A Ag0B 70.89(3) . . ?
Ag08 Ag0A Ag09 109.14(3) . . ?
Ag08 Ag0A Ag0B 61.90(3) . . ?
Ag09 Ag0A Ag0B 128.57(3) . . ?
S00J Ag0A Pt01 165.78(7) . . ?
S00J Ag0A Ag07 105.29(7) . . ?
S00J Ag0A Ag08 114.42(7) . . ?
S00J Ag0A Ag09 118.55(7) . . ?
S00J Ag0A Ag0B 53.62(6) . . ?
Ag08 Ag0B Ag0A 52.82(2) . . ?
S00F Ag0B Ag08 80.54(6) . . ?
S00F Ag0B Ag0A 91.45(5) . . ?
S00F Ag0B S00H 115.68(9) . . ?
S00F Ag0B S00J 109.77(8) . . ?
S00H Ag0B Ag08 49.45(5) . . ?
S00H Ag0B Ag0A 87.27(6) . . ?
S00H Ag0B S00J 115.35(9) . . ?
P00I Ag0B Ag08 154.96(7) . . ?
P00I Ag0B Ag0A 144.94(7) . . ?
P00I Ag0B S00F 109.93(8) . . ?
P00I Ag0B S00H 106.53(9) . . ?
P00I Ag0B S00J 97.95(9) . . ?
S00J Ag0B Ag08 99.62(6) . . ?
S00J Ag0B Ag0A 47.64(5) . . ?
S00G Ag0C S00D 123.05(8) . . ?
P00N Ag0C S00D 119.24(10) . . ?
P00N Ag0C S00G 106.18(10) . . ?
Ag04 S00D Ag0C 85.21(7) . . ?
C02J S00D Ag04 111.7(4) . . ?
C02J S00D Ag0C 93.5(4) . . ?
C016 P00E Pt01 117.8(3) . . ?
C01M P00E Pt01 118.7(3) . . ?
C01M P00E C016 98.7(4) . . ?
C01P P00E Pt01 117.1(3) . . ?
C01P P00E C016 101.0(4) . . ?
C01P P00E C01M 100.1(4) . . ?
Ag07 S00F Ag0B 87.92(8) . . ?
C039 S00F Ag07 114.0(3) . . ?
C039 S00F Ag0B 106.5(3) . . ?
Ag02 S00G Ag0C 88.98(9) . . ?
C043 S00G Ag02 113.5(4) . . ?
C043 S00G Ag0C 104.8(4) . . ?
Ag08 S00H Ag0B 76.60(8) . . ?
C03O S00H Ag08 113.0(4) . . ?
C03O S00H Ag0B 101.8(4) . . ?
C01Q P00I Ag0B 115.2(3) . . ?
C01Q P00I C01Y 103.0(5) . . ?
C01Q P00I C034 105.8(5) . . ?
C01Y P00I Ag0B 115.6(3) . . ?
C01Y P00I C034 106.1(5) . . ?
C034 P00I Ag0B 110.3(4) . . ?
Ag0A S00J Ag0B 78.74(8) . . ?
C02B S00J Ag0A 111.5(4) . . ?
C02B S00J Ag0B 114.9(4) . . ?
C020 P00K Ag03 119.2(4) . . ?
C020 P00K C03M 105.2(6) . . ?
C021 P00K Ag03 113.4(4) . . ?
C021 P00K C020 98.5(5) . . ?
C021 P00K C03M 105.1(5) . . ?
C03M P00K Ag03 113.6(4) . . ?
C01G P00L Ag06 111.9(4) . . ?
C01G P00L C04K 105.2(6) . . ?
C023 P00L Ag06 115.1(4) . . ?
C023 P00L C01G 107.1(5) . . ?
C023 P00L C04K 101.9(7) . . ?
C04K P00L Ag06 114.7(4) . . ?
C02S P00M Ag05 115.5(4) . . ?
C02S P00M C03P 102.6(6) . . ?
C03P P00M Ag05 115.2(4) . . ?
C02U P00M Ag05 114.8(4) . . ?
C02U P00M C02S 104.9(6) . . ?
C02U P00M C03P 102.1(5) . . ?
C04S P00N Ag0C 117.2(6) . . ?
C04S P00N C04U 104.9(7) . . ?
C032 P00N Ag0C 111.9(4) . . ?
C032 P00N C04S 100.7(6) . . ?
C032 P00N C04U 105.6(5) . . ?
C04U P00N Ag0C 115.1(4) . . ?
C02W P00O Ag09 113.6(4) . . ?
C02W P00O C03C 102.8(6) . . ?
C03C P00O Ag09 115.8(4) . . ?
C04M P00O Ag09 114.9(4) . . ?
C04M P00O C02W 103.2(5) . . ?
C04M P00O C03C 105.1(6) . . ?
C016 C014 C01L 122.4(9) . . ?
C014 C016 P00E 119.5(7) . . ?
C014 C016 C01K 117.3(9) . . ?
C01K C016 P00E 123.0(8) . . ?
C02V O017 C03F 118.3(10) . . ?
C03G O019 C057 117.4(10) . . ?
C01X O01B C03S 118.1(10) . . ?
C048 O01C C055 117.2(12) . . ?
C037 O01E C060 116.0(12) . . ?
C01P C01F C03V 121.7(11) . . ?
C03L C01G P00L 121.0(8) . . ?
C03L C01G C049 117.9(11) . . ?
C049 C01G P00L 121.0(10) . . ?
C03Z O01I C05S 116.7(11) . . ?
C016 C01K C027 120.2(10) . . ?
C03G C01L C014 120.1(10) . . ?
C01W C01M P00E 124.2(8) . . ?
C01W C01M C04L 115.7(10) . . ?
C04L C01M P00E 120.1(9) . . ?
C04Q O01N C05G 117.3(11) . . ?
C01F C01P P00E 122.7(8) . . ?
C01F C01P C03X 117.7(10) . . ?
C03X C01P P00E 119.6(7) . . ?
C02H C01Q P00I 118.3(8) . . ?
C03E C01Q P00I 124.6(9) . . ?
C03E C01Q C02H 116.7(10) . . ?
C021 C01R C02C 120.8(11) . . ?
C04B O01S C061 116.7(11) . . ?
C02O C01T C03M 121.5(11) . . ?
F00R C01U C03O 120.4(10) . . ?
F00R C01U C051 118.1(12) . . ?
C051 C01U C03O 121.4(12) . . ?
C02S C01V C03N 120.2(10) . . ?
C01M C01W C06C 121.9(11) . . ?
O01B C01X C022 125.0(10) . . ?
O01B C01X C02A 116.8(10) . . ?
C022 C01X C02A 118.0(11) . . ?
C02D C01Y P00I 117.2(8) . . ?
C02D C01Y C02P 118.5(10) . . ?
C02P C01Y P00I 124.3(8) . . ?
C042 O01Z C059 117.2(10) . . ?
C03B C020 P00K 116.8(8) . . ?
C041 C020 P00K 125.2(9) . . ?
C041 C020 C03B 118.0(11) . . ?
C01R C021 P00K 118.5(8) . . ?
C01R C021 C03A 118.3(11) . . ?
C03A C021 P00K 123.0(10) . . ?
C03E C022 C01X 119.6(10) . . ?
C026 C023 P00L 121.7(10) . . ?
C026 C023 C062 114.1(14) . . ?
C062 C023 P00L 124.2(12) . . ?
C02V C024 C02D 121.7(11) . . ?
F010 C025 C02B 121.1(11) . . ?
F010 C025 C02T 117.9(11) . . ?
C02T C025 C02B 121.0(13) . . ?
C023 C026 C035 123.9(13) . . ?
C03G C027 C01K 121.6(10) . . ?
C037 C028 C02E 120.5(12) . . ?
C03U O029 C06G 119.0(11) . . ?
C02H C02A C01X 121.6(11) . . ?
C025 C02B S00J 119.2(10) . . ?
C025 C02B C031 116.4(10) . . ?
C031 C02B S00J 124.4(9) . . ?
C04B C02C C01R 119.3(13) . . ?
C01Y C02D C024 119.9(10) . . ?
C028 C02E C03P 120.2(12) . . ?
F00Q C02F C033 117.8(11) . . ?
C039 C02F F00Q 120.9(9) . . ?
C039 C02F C033 121.2(11) . . ?
C04A O02G C3 115.5(14) . . ?
C02A C02H C01Q 120.8(10) . . ?
C03B C02I C03Z 119.6(12) . . ?
C02R C02J S00D 123.8(10) . . ?
C03I C02J S00D 121.0(11) . . ?
C03I C02J C02R 114.7(12) . . ?
C02V C02K C02P 121.4(11) . . ?
C05D C02L C04S 121.0(15) . . ?
F018 C02M C03J 118.4(12) . . ?
F018 C02M C03K 121.9(13) . . ?
C03K C02M C03J 119.7(15) . . ?
C01T C02O C042 119.2(11) . . ?
C02K C02P C01Y 120.7(11) . . ?
C053 O02Q C06I 117.2(12) . . ?
F00V C02R C02J 120.3(11) . . ?
F00V C02R C04R 116.3(12) . . ?
C04R C02R C02J 123.3(13) . . ?
C01V C02S P00M 120.0(8) . . ?
C01V C02S C04W 117.8(11) . . ?
C04W C02S P00M 122.2(10) . . ?
F00Z C02T C025 118.4(13) . . ?
F00Z C02T C03D 120.4(12) . . ?
C03D C02T C025 121.2(13) . . ?
O017 C02V C024 116.2(10) . . ?
O017 C02V C02K 126.1(11) . . ?
C02K C02V C024 117.7(11) . . ?
C046 C02W P00O 122.5(5) . . ?
C046 C02W C05Y 120.0 . . ?
C05Y C02W P00O 117.5(5) . . ?
C04E C046 C02W 120.0 . . ?
C046 C04E C17 120.0 . . ?
C2AA C17 C04E 120.0 . . ?
O02Y C17 C04E 123.3(9) . . ?
O02Y C17 C2AA 116.6(9) . . ?
C05Y C2AA C17 120.0 . . ?
C2AA C05Y C02W 120.0 . . ?
C04A C02X C02Z 122.9(14) . . ?
C17 O02Y C06B 117.4(15) . . ?
C034 C02Z C02X 118.0(13) . . ?
C03Z C030 C041 122.0(12) . . ?
F00X C031 C02B 119.7(10) . . ?
F00X C031 C054 118.3(11) . . ?
C054 C031 C02B 121.9(12) . . ?
F00Y C033 C02F 117.5(13) . . ?
F00Y C033 C03W 122.3(13) . . ?
C02F C033 C03W 120.1(12) . . ?
C02Z C034 P00I 117.8(9) . . ?
C036 C034 P00I 123.3(10) . . ?
C036 C034 C02Z 118.9(11) . . ?
C05W C035 C026 116.8(15) . . ?
C040 C036 C034 118.9(14) . . ?
O01E C037 C050 124.8(13) . . ?
C028 C037 O01E 115.7(12) . . ?
C028 C037 C050 119.5(14) . . ?
C02F C039 S00F 124.6(8) . . ?
C02F C039 C044 116.5(10) . . ?
C044 C039 S00F 118.9(8) . . ?
C04D C03A C021 120.9(14) . . ?
C02I C03B C020 121.1(11) . . ?
C04Z C03C P00O 120.1(10) . . ?
C04Z C03C C052 117.8(12) . . ?
C052 C03C P00O 122.0(10) . . ?
C02T C03D C054 118.1(13) . . ?
C022 C03E C01Q 123.3(11) . . ?
O019 C03G C01L 115.7(10) . . ?
O019 C03G C027 126.0(10) . . ?
C027 C03G C01L 118.2(9) . . ?
C048 C03H C04L 120.1(12) . . ?
F011 C03I C05M 120.0(12) . . ?
C02J C03I F011 119.1(12) . . ?
C02J C03I C05M 120.7(14) . . ?
F00S C03J C02M 117.5(12) . . ?
F00S C03J C043 120.3(11) . . ?
C043 C03J C02M 122.2(12) . . ?
C05J C03K C02M 121.0(14) . . ?
C01G C03L C04C 123.1(10) . . ?
C01T C03M P00K 118.7(9) . . ?
C01T C03M C063 118.9(11) . . ?
C063 C03M P00K 122.1(10) . . ?
C03U C03N C01V 122.6(12) . . ?
C01U C03O S00H 124.5(8) . . ?
C01U C03O C03R 119.0(11) . . ?
C03R C03O S00H 116.4(10) . . ?
C02E C03P P00M 116.3(9) . . ?
C03Q C03P P00M 123.6(9) . . ?
C03Q C03P C02E 120.0(12) . . ?
C03P C03Q C050 119.5(11) . . ?
F015 C03R C03O 122.2(12) . . ?
F015 C03R C04H 120.2(12) . . ?
C03O C03R C04H 117.6(13) . . ?
C053 C03T C03X 120.7(12) . . ?
O029 C03U C03N 125.9(13) . . ?
O029 C03U C05T 116.3(12) . . ?
C03N C03U C05T 117.5(12) . . ?
C01F C03V C053 119.6(11) . . ?
C04T C03W C033 118.7(13) . . ?
C03T C03X C01P 121.1(10) . . ?
C04H C03Y C051 118.8(13) . . ?
O01I C03Z C02I 113.4(11) . . ?
C030 C03Z O01I 127.1(11) . . ?
C030 C03Z C02I 119.5(12) . . ?
C04A C040 C036 123.4(15) . . ?
C030 C041 C020 119.3(12) . . ?
C02O C042 O01Z 125.0(12) . . ?
C05Q C042 O01Z 114.2(13) . . ?
C05Q C042 C02O 120.7(12) . . ?
C03J C043 S00G 124.2(9) . . ?
C03J C043 C04O 117.4(12) . . ?
C04O C043 S00G 118.3(11) . . ?
F00W C044 C039 120.0(10) . . ?
F00W C044 C04T 117.5(11) . . ?
C04T C044 C039 122.4(13) . . ?
O01C C048 C03H 127.7(12) . . ?
O01C C048 C06C 114.4(12) . . ?
C03H C048 C06C 117.8(12) . . ?
C05H C049 C01G 120.1(13) . . ?
O02G C04A C040 114.7(14) . . ?
C02X C04A O02G 127.2(15) . . ?
C02X C04A C040 117.9(13) . . ?
O01S C04B C02C 127.1(14) . . ?
O01S C04B C04D 114.3(12) . . ?
C02C C04B C04D 118.7(12) . . ?
C04Q C04C C03L 117.7(12) . . ?
C03A C04D C04B 122.0(13) . . ?
Cl1 C04F Cl00 112.5(9) . . ?
F01J C04H C03R 114.9(15) . . ?
C03Y C04H F01J 122.2(14) . . ?
C03Y C04H C03R 122.7(13) . . ?
C05W O04I C05O 113.9(16) . . ?
C068 O04J C7 112.4(18) . . ?
C05E C04K P00L 122.5(13) . . ?
C05R C04K P00L 119.0(11) . . ?
C05R C04K C05E 118.5(16) . . ?
C03H C04L C01M 124.8(12) . . ?
F013 C04O C043 119.9(12) . . ?
F013 C04O C05J 121.1(11) . . ?
C043 C04O C05J 118.9(14) . . ?
C06E O04P C04N 112.8(13) . . ?
O01N C04Q C05H 114.4(12) . . ?
C04C C04Q O01N 124.0(13) . . ?
C04C C04Q C05H 121.4(11) . . ?
F01A C04R C02R 120.3(12) . . ?
F01A C04R C05P 117.9(13) . . ?
C05P C04R C02R 121.8(14) . . ?
C02L C04S P00N 118.8(12) . . ?
C06A C04S P00N 120.4(13) . . ?
C06A C04S C02L 120.8(16) . . ?
F01H C04T C044 118.6(14) . . ?
C03W C04T F01H 120.3(13) . . ?
C03W C04T C044 121.1(14) . . ?
C05V O04V C14 113.5(16) . . ?
C05T C04W C02S 121.3(13) . . ?
C05N C04X C04M 120.0 . . ?
C04X C05N C15 120.0 . . ?
C064 C15 C05N 120.0 . . ?
O2 C15 C05N 129.3(13) . . ?
O2 C15 C064 110.6(13) . . ?
C15 C064 C065 120.0 . . ?
C064 C065 C04M 120.0 . . ?
C04X C04M P00O 119.3(6) . . ?
C065 C04M P00O 120.7(6) . . ?
C065 C04M C04X 120.0 . . ?
C03C C04Z C05X 125.4(14) . . ?
C03Q C050 C037 120.2(13) . . ?
F01D C051 C01U 119.4(14) . . ?
F01D C051 C03Y 120.2(13) . . ?
C01U C051 C03Y 120.4(14) . . ?
C05I C052 C03C 119.8(13) . . ?
O02Q C053 C03T 116.9(12) . . ?
O02Q C053 C03V 123.8(11) . . ?
C03T C053 C03V 119.3(11) . . ?
F01O C054 C03D 119.7(13) . . ?
C031 C054 F01O 119.0(13) . . ?
C031 C054 C03D 121.2(13) . . ?
C05F O058 C04Y 104.7(16) . . ?
C06E C05D C02L 119.1(17) . . ?
C05K C05E C04K 120.8(18) . . ?
C049 C05H C04Q 119.7(12) . . ?
C052 C05I C05V 119.4(14) . . ?
F02N C05J C04O 111.0(13) . . ?
C03K C05J F02N 128.3(13) . . ?
C03K C05J C04O 120.7(12) . . ?
C068 C05K C05E 116.5(18) . . ?
C04Y C05L C045 120.0 . . ?
O058 C04Y C05L 130.5(12) . . ?
O058 C04Y C06F 109.5(12) . . ?
C06F C04Y C05L 120.0 . . ?
C04Y C06F C047 120.0 . . ?
C06F C047 C02U 120.0 . . ?
C047 C02U P00M 120.9(6) . . ?
C045 C02U P00M 119.1(6) . . ?
C045 C02U C047 120.0 . . ?
C02U C045 C05L 120.0 . . ?
F038 C05M C03I 113.5(13) . . ?
C05P C05M F038 124.4(14) . . ?
C05P C05M C03I 122.0(14) . . ?
C05M C05P C04R 117.3(14) . . ?
C042 C05Q C063 120.4(14) . . ?
C04K C05R C066 122.7(16) . . ?
C04W C05T C03U 120.1(12) . . ?
C05B C05U C60 120.0 . . ?
C05U C05B C032 120.0 . . ?
C05B C032 P00N 114.9(6) . . ?
C05B C032 C05C 120.0 . . ?
C05C C032 P00N 125.0(6) . . ?
C06H C05C C032 120.0 . . ?
C60 C06H C05C 120.0 . . ?
C06H C60 C05U 120.0 . . ?
O06D C60 C05U 123.3(5) . . ?
O06D C60 C06H 116.7(5) . . ?
O04V C05V C05I 112.8(15) . . ?
O04V C05V C05X 126.2(16) . . ?
C05I C05V C05X 119.6(15) . . ?
C035 C05W O04I 123.5(16) . . ?
C05Z C05W C035 121.7(17) . . ?
C05Z C05W O04I 112.4(17) . . ?
C04Z C05X C05V 116.3(15) . . ?
C05W C05Z C062 117.1(18) . . ?
C023 C062 C05Z 123.4(17) . . ?
C03M C063 C05Q 118.7(13) . . ?
C068 C066 C05R 118.6(19) . . ?
C05K C068 O04J 125.1(18) . . ?
C066 C068 O04J 111.9(18) . . ?
C066 C068 C05K 122.8(19) . . ?
C04U C069 C52 120.0 . . ?
C069 C04U P00N 115.9(6) . . ?
C067 C04U P00N 123.7(6) . . ?
C067 C04U C069 120.0 . . ?
C04U C067 C59 120.0 . . ?
C11 C59 C067 120.0 . . ?
C59 C11 O0AA 108.1(9) . . ?
C52 C11 C59 120.0 . . ?
C52 C11 O0AA 131.5(9) . . ?
C11 C52 C069 120.0 . . ?
C04S C06A C06J 114.8(16) . . ?
C048 C06C C01W 119.4(13) . . ?
C60 O06D C05A 115.9(9) . . ?
C05D C06E O04P 127.0(16) . . ?
C06J C06E O04P 114.7(15) . . ?
C06J C06E C05D 118.2(16) . . ?
C06E C06J C06A 126.0(17) . . ?
Cl0A C10 Cl2 112.5(18) . . ?
C31 O0AA C11 116.0(9) . . ?
C15 O2 C1AA 112.6(17) . . ?

loop_
_geom_bond_atom_site_label_1
_geom_bond_atom_site_label_2
_geom_bond_distance
_geom_bond_site_symmetry_2
_geom_bond_publ_flag
Pt01 Ag02 2.7420(8) . ?
Pt01 Ag03 2.7481(9) . ?
Pt01 Ag04 2.7257(8) . ?
Pt01 Ag05 2.7547(8) . ?
Pt01 Ag06 2.6948(8) . ?
Pt01 Ag07 2.7870(9) . ?
Pt01 Ag08 2.7687(9) . ?
Pt01 Ag09 2.7130(8) . ?
Pt01 Ag0A 2.7493(8) . ?
Pt01 P00E 2.262(2) . ?
Ag02 Ag03 2.8992(10) . ?
Ag02 Ag04 2.8072(10) . ?
Ag02 Ag05 2.8466(10) . ?
Ag02 Ag06 2.8889(10) . ?
Ag02 S00G 2.442(3) . ?
Ag03 Ag04 2.8608(10) . ?
Ag03 Ag05 2.8517(10) . ?
Ag03 Ag07 2.8762(10) . ?
Ag03 Ag09 2.8533(10) . ?
Ag03 P00K 2.434(3) . ?
Ag04 Ag09 2.8802(10) . ?
Ag04 S00D 2.453(2) . ?
Ag05 Ag06 2.8408(11) . ?
Ag05 Ag07 2.8825(10) . ?
Ag05 Ag08 2.8797(11) . ?
Ag05 P00M 2.425(3) . ?
Ag06 Ag08 2.8517(10) . ?
Ag06 P00L 2.416(3) . ?
Ag07 Ag08 2.8280(11) . ?
Ag07 Ag09 2.9513(11) . ?
Ag07 Ag0A 2.7808(11) . ?
Ag07 S00F 2.465(2) . ?
Ag08 Ag0A 2.8557(10) . ?
Ag08 Ag0B 3.1615(11) . ?
Ag08 S00H 2.470(2) . ?
Ag09 Ag0A 2.8636(11) . ?
Ag09 P00O 2.433(3) . ?
Ag0A Ag0B 3.2555(11) . ?
Ag0A S00J 2.453(2) . ?
Ag0B S00F 2.607(3) . ?
Ag0B S00H 2.627(3) . ?
Ag0B P00I 2.493(2) . ?
Ag0B S00J 2.673(3) . ?
Ag0C S00D 2.575(3) . ?
Ag0C S00G 2.555(3) . ?
Ag0C P00N 2.485(3) . ?
S00D C02J 1.777(13) . ?
P00E C016 1.846(9) . ?
P00E C01M 1.838(10) . ?
P00E C01P 1.838(10) . ?
S00F C039 1.759(10) . ?
S00G C043 1.782(13) . ?
S00H C03O 1.782(11) . ?
P00I C01Q 1.795(11) . ?
P00I C01Y 1.824(11) . ?
P00I C034 1.837(11) . ?
S00J C02B 1.762(11) . ?
P00K C020 1.831(12) . ?
P00K C021 1.830(12) . ?
P00K C03M 1.852(12) . ?
P00L C01G 1.822(11) . ?
P00L C023 1.784(13) . ?
P00L C04K 1.837(16) . ?
P00M C02S 1.803(12) . ?
P00M C03P 1.846(13) . ?
P00M C02U 1.767(8) . ?
P00N C04S 1.834(16) . ?
P00N C032 1.819(7) . ?
P00N C04U 1.854(9) . ?
P00O C02W 1.815(8) . ?
P00O C03C 1.831(13) . ?
P00O C04M 1.792(8) . ?
F00Q C02F 1.373(12) . ?
F00R C01U 1.337(13) . ?
F00S C03J 1.329(14) . ?
Cl00 C04F 1.775(17) . ?
Cl1 C04F 1.715(17) . ?
F00V C02R 1.342(13) . ?
F00W C044 1.361(14) . ?
F00X C031 1.340(13) . ?
F00Y C033 1.349(15) . ?
F00Z C02T 1.338(15) . ?
F010 C025 1.330(15) . ?
F011 C03I 1.357(16) . ?
F013 C04O 1.367(16) . ?
C014 C016 1.371(14) . ?
C014 C01L 1.403(13) . ?
F015 C03R 1.330(16) . ?
C016 C01K 1.398(13) . ?
O017 C02V 1.345(13) . ?
O017 C03F 1.406(16) . ?
F018 C02M 1.314(16) . ?
O019 C03G 1.356(13) . ?
O019 C057 1.410(14) . ?
F01A C04R 1.327(16) . ?
O01B C01X 1.373(14) . ?
O01B C03S 1.385(15) . ?
O01C C048 1.335(15) . ?
O01C C055 1.420(18) . ?
F01D C051 1.342(17) . ?
O01E C037 1.384(17) . ?
O01E C060 1.44(2) . ?
C01F C01P 1.383(15) . ?
C01F C03V 1.394(15) . ?
C01G C03L 1.346(16) . ?
C01G C049 1.402(16) . ?
F01H C04T 1.347(16) . ?
O01I C03Z 1.377(15) . ?
O01I C05S 1.458(18) . ?
F01J C04H 1.362(16) . ?
C01K C027 1.405(14) . ?
C01L C03G 1.381(14) . ?
C01M C01W 1.327(15) . ?
C01M C04L 1.381(14) . ?
O01N C04Q 1.369(13) . ?
O01N C05G 1.404(19) . ?
F01O C054 1.343(15) . ?
C01P C03X 1.400(15) . ?
C01Q C02H 1.414(15) . ?
C01Q C03E 1.374(14) . ?
C01R C021 1.375(17) . ?
C01R C02C 1.420(16) . ?
O01S C04B 1.339(14) . ?
O01S C061 1.39(2) . ?
C01T C02O 1.361(15) . ?
C01T C03M 1.378(16) . ?
C01U C03O 1.375(17) . ?
C01U C051 1.370(18) . ?
C01V C02S 1.354(16) . ?
C01V C03N 1.410(16) . ?
C01W C06C 1.426(17) . ?
C01X C022 1.390(16) . ?
C01X C02A 1.400(15) . ?
C01Y C02D 1.367(14) . ?
C01Y C02P 1.377(15) . ?
O01Z C042 1.397(15) . ?
O01Z C059 1.431(15) . ?
C020 C03B 1.415(16) . ?
C020 C041 1.395(16) . ?
C021 C03A 1.387(17) . ?
C022 C03E 1.362(16) . ?
C023 C026 1.380(18) . ?
C023 C062 1.39(2) . ?
C024 C02D 1.372(15) . ?
C024 C02V 1.372(16) . ?
C025 C02B 1.386(16) . ?
C025 C02T 1.380(17) . ?
C026 C035 1.410(19) . ?
C027 C03G 1.374(16) . ?
C028 C02E 1.365(18) . ?
C028 C037 1.358(18) . ?
O029 C03U 1.319(15) . ?
O029 C06G 1.393(19) . ?
C02A C02H 1.347(16) . ?
C02B C031 1.395(17) . ?
C02C C04B 1.365(18) . ?
C02E C03P 1.403(15) . ?
C02F C033 1.379(17) . ?
C02F C039 1.348(15) . ?
O02G C04A 1.353(15) . ?
O02G C3 1.422(9) . ?
C02I C03B 1.360(17) . ?
C02I C03Z 1.403(17) . ?
C02J C02R 1.383(18) . ?
C02J C03I 1.352(17) . ?
C02K C02P 1.362(16) . ?
C02K C02V 1.361(16) . ?
C02L C04S 1.39(2) . ?
C02L C05D 1.38(2) . ?
C02M C03J 1.411(18) . ?
C02M C03K 1.328(18) . ?
F02N C05J 1.381(15) . ?
C02O C042 1.369(18) . ?
O02Q C053 1.357(13) . ?
O02Q C06I 1.426(19) . ?
C02R C04R 1.356(18) . ?
C02S C04W 1.414(16) . ?
C02T C03D 1.36(2) . ?
C02W C046 1.3900 . ?
C02W C05Y 1.3900 . ?
C046 C04E 1.3900 . ?
C04E C17 1.3900 . ?
C17 C2AA 1.3900 . ?
C17 O02Y 1.342(13) . ?
C2AA C05Y 1.3900 . ?
C02X C02Z 1.425(17) . ?
C02X C04A 1.30(2) . ?
O02Y C06B 1.41(2) . ?
C02Z C034 1.385(18) . ?
C030 C03Z 1.342(18) . ?
C030 C041 1.390(19) . ?
C031 C054 1.341(17) . ?
C033 C03W 1.407(19) . ?
C034 C036 1.379(17) . ?
C035 C05W 1.37(2) . ?
C036 C040 1.371(17) . ?
C037 C050 1.401(19) . ?
F038 C05M 1.355(16) . ?
C039 C044 1.387(14) . ?
C03A C04D 1.340(18) . ?
C03C C04Z 1.339(19) . ?
C03C C052 1.411(18) . ?
C03D C054 1.384(19) . ?
C03H C048 1.336(18) . ?
C03H C04L 1.365(16) . ?
C03I C05M 1.43(2) . ?
C03J C043 1.355(19) . ?
C03K C05J 1.32(2) . ?
C03L C04C 1.398(14) . ?
C03M C063 1.385(17) . ?
C03N C03U 1.359(17) . ?
C03O C03R 1.401(16) . ?
C03P C03Q 1.354(17) . ?
C03Q C050 1.39(2) . ?
C03R C04H 1.421(19) . ?
C03T C03X 1.389(15) . ?
C03T C053 1.372(17) . ?
C03U C05T 1.40(2) . ?
C03V C053 1.400(17) . ?
C03W C04T 1.30(2) . ?
C03Y C04H 1.33(2) . ?
C03Y C051 1.39(2) . ?
C040 C04A 1.36(2) . ?
C042 C05Q 1.35(2) . ?
C043 C04O 1.380(17) . ?
C044 C04T 1.370(17) . ?
C048 C06C 1.410(18) . ?
C049 C05H 1.366(18) . ?
C04B C04D 1.39(2) . ?
C04C C04Q 1.339(17) . ?
O04I C05O 1.45(2) . ?
O04I C05W 1.41(2) . ?
O04J C068 1.42(2) . ?
O04J C7 1.52(3) . ?
C04K C05E 1.39(2) . ?
C04K C05R 1.34(2) . ?
C04N O04P 1.415(9) . ?
C04O C05J 1.453(19) . ?
O04P C06E 1.387(19) . ?
C04Q C05H 1.39(2) . ?
C04R C05P 1.339(19) . ?
C04S C06A 1.37(2) . ?
O04V C05V 1.383(19) . ?
O04V C14 1.45(3) . ?
C04W C05T 1.386(19) . ?
C04X C05N 1.3900 . ?
C04X C04M 1.3900 . ?
C05N C15 1.3900 . ?
C15 C064 1.3900 . ?
C15 O2 1.258(17) . ?
C064 C065 1.3900 . ?
C065 C04M 1.3900 . ?
C04Z C05X 1.354(19) . ?
C052 C05I 1.374(19) . ?
O058 C05F 1.29(2) . ?
O058 C04Y 1.310(16) . ?
C05A O06D 1.482(17) . ?
C05D C06E 1.36(2) . ?
C05E C05K 1.39(2) . ?
C05I C05V 1.40(2) . ?
C05K C068 1.39(3) . ?
C05L C04Y 1.3900 . ?
C05L C045 1.3900 . ?
C04Y C06F 1.3900 . ?
C06F C047 1.3900 . ?
C047 C02U 1.3900 . ?
C02U C045 1.3900 . ?
C05M C05P 1.32(2) . ?
C05Q C063 1.40(2) . ?
C05R C066 1.36(2) . ?
C05U C05B 1.3900 . ?
C05U C60 1.3900 . ?
C05B C032 1.3900 . ?
C032 C05C 1.3900 . ?
C05C C06H 1.3900 . ?
C06H C60 1.3900 . ?
C60 O06D 1.367(7) . ?
C05V C05X 1.41(2) . ?
C05W C05Z 1.34(2) . ?
C05Z C062 1.40(2) . ?
C066 C068 1.34(2) . ?
C069 C04U 1.3900 . ?
C069 C52 1.3900 . ?
C04U C067 1.3900 . ?
C067 C59 1.3900 . ?
C59 C11 1.3900 . ?
C11 C52 1.3900 . ?
C11 O0AA 1.418(9) . ?
C06A C06J 1.39(2) . ?
C06E C06J 1.33(2) . ?
Cl0A C10 1.59(3) . ?
Cl2 C10 1.84(3) . ?
C31 O0AA 1.354(9) . ?
O2 C1AA 1.31(3) . ?

loop_
_platon_squeeze_void_nr
_platon_squeeze_void_average_x
_platon_squeeze_void_average_y
_platon_squeeze_void_average_z
_platon_squeeze_void_volume
_platon_squeeze_void_count_electrons
_platon_squeeze_void_content
1 0.149 0.118 0.212 11 1 ' '
2 0.166 0.947 0.102 13 3 ' '
3 0.282 0.629 0.084 14 2 ' '
4 0.387 0.030 0.140 18 0 ' '
5 0.613 0.971 0.860 18 0 ' '
6 0.718 0.371 0.916 14 2 ' '
7 0.833 0.053 0.898 13 3 ' '
8 0.851 0.882 0.788 11 1 ' '
